data_7131322
loop_
_publ_author_name
'Kearsey, Rachel J.'
'Tarzia, Andrew'
'Little, Marc A.'
'Brand, Michael C.'
'Clowes, Rob'
'Jelfs, Kim E.'
'Cooper, Andrew I.'
'Greenaway, Rebecca L.'

_publ_section_title
;
 Competitive aminal formation during the synthesis of a highly soluble,
 isopropyl-decorated imine porous organic cage.
;
_journal_issue 25
_journal_name_full 'Chemical communications (Cambridge, England)'
_journal_page_first 3731
_journal_page_last 3734
_journal_paper_doi 10.1039/d3cc00072a
_journal_volume 59
_journal_year 2023
_chemical_absolute_configuration '-SS from synthesis'
_chemical_formula_moiety 'C84 H120 N12'
_chemical_formula_sum 'C84 H120 N12'
_chemical_formula_weight 1297.91
_space_group_crystal_system monoclinic
_space_group_IT_number 4
_space_group_name_Hall 'P 2yb'
_space_group_name_H-M_alt 'P 1 21 1'
_atom_sites_solution_hydrogens geom
_atom_sites_solution_primary dual
_audit_block_doi 10.5517/ccdc.csd.cc2dzygt
_audit_creation_date 2019-10-04
_audit_creation_method
;
Olex2 1.2
(compiled 2018.05.29 svn.r3508 for OlexSys, GUI svn.r5506)
;
_audit_update_record
;
2023-01-04 deposited with the CCDC.	2023-02-23 downloaded from the CCDC.
;
_cell_angle_alpha 90
_cell_angle_beta 94.0143(19)
_cell_angle_gamma 90
_cell_formula_units_Z 4
_cell_length_a 14.7314(3)
_cell_length_b 41.6927(8)
_cell_length_c 15.9578(3)
_cell_measurement_reflns_used 22726
_cell_measurement_temperature 100
_cell_measurement_theta_max 22.4200
_cell_measurement_theta_min 1.6690
_cell_volume 9777.1(3)
_computing_cell_refinement 'CrysAlisPro 1.171.40.45a (Rigaku OD, 2019)'
_computing_data_collection 'CrystalClear-SM Expert 2.0 r7 (Rigaku, 2011)'
_computing_data_reduction 'CrysAlisPro 1.171.40.45a (Rigaku OD, 2019)'
_computing_molecular_graphics 'Olex2 (Dolomanov et al., 2009)'
_computing_publication_material 'Olex2 (Dolomanov et al., 2009)'
_computing_structure_refinement 'XL (Sheldrick, 2008)'
_computing_structure_solution 'ShelXD (Sheldrick, 2008)'
_diffrn_ambient_temperature 100.0
_diffrn_detector CCD
_diffrn_detector_area_resol_mean 28.5714
_diffrn_detector_type 'Rigaku Saturn724+'
_diffrn_measured_fraction_theta_full 0.995
_diffrn_measured_fraction_theta_max 0.995
_diffrn_measurement_details
;
List of Runs (angles in degrees, time in seconds):

  # Type    Start    End  Width  t~exp~   \w     \q     \k     \f   Frames
#--------------------------------------------------------------------------
  1  \w   -100.00  25.00   1.00   55.00    --  -10.00 -68.00   0.00  125
  2  \w   -100.00  25.00   1.00   55.00    --  -10.00 -68.00 120.00  125
  3  \w   -100.00  25.00   1.00   55.00    --  -10.00 -68.00 240.00  125
  4  \w   -100.00  25.00   1.00   55.00    --  -10.00 -30.00  90.00  125
;
_diffrn_measurement_device 'AFC12 (Right): Kappa 3 circle'
_diffrn_measurement_device_type 'Rigaku Saturn724+ (2x2 bin mode)'
_diffrn_measurement_method 'profile data from \w-scans'
_diffrn_measurement_specimen_support 'Mitegen 50um'
_diffrn_orient_matrix_type 'CrysAlisPro convention (1999,Acta A55,543-557)'
_diffrn_orient_matrix_UB_11 0.0398304000
_diffrn_orient_matrix_UB_12 0.0079601000
_diffrn_orient_matrix_UB_13 -0.0114114000
_diffrn_orient_matrix_UB_21 0.0200374000
_diffrn_orient_matrix_UB_22 -0.0150117000
_diffrn_orient_matrix_UB_23 -0.0084853000
_diffrn_orient_matrix_UB_31 -0.0184049000
_diffrn_orient_matrix_UB_32 0.0008370000
_diffrn_orient_matrix_UB_33 -0.0422635000
_diffrn_radiation_collimation 0.3
_diffrn_radiation_monochromator Confocal
_diffrn_radiation_probe x-ray
_diffrn_radiation_type MoK\a
_diffrn_radiation_wavelength 0.71073
_diffrn_reflns_av_R_equivalents 0.0682
_diffrn_reflns_av_unetI/netI 0.1048
_diffrn_reflns_Laue_measured_fraction_full 0.995
_diffrn_reflns_Laue_measured_fraction_max 0.995
_diffrn_reflns_limit_h_max 16
_diffrn_reflns_limit_h_min -16
_diffrn_reflns_limit_k_max 46
_diffrn_reflns_limit_k_min -46
_diffrn_reflns_limit_l_max 17
_diffrn_reflns_limit_l_min -14
_diffrn_reflns_number 86289
_diffrn_reflns_point_group_measured_fraction_full 0.986
_diffrn_reflns_point_group_measured_fraction_max 0.986
_diffrn_reflns_theta_full 23.290
_diffrn_reflns_theta_max 23.290
_diffrn_reflns_theta_min 1.695
_diffrn_source 'Rotating Anode'
_diffrn_source_current 24.0
_diffrn_source_power 1.2
_diffrn_source_target Mo
_diffrn_source_type 'Rotating Anode'
_diffrn_source_voltage 50.0
_exptl_absorpt_coefficient_mu 0.052
_exptl_absorpt_correction_T_max 1.00000
_exptl_absorpt_correction_T_min 0.77832
_exptl_absorpt_correction_type multi-scan
_exptl_absorpt_process_details
;
CrysAlisPro 1.171.40.45a (Rigaku Oxford Diffraction, 2019)
Empirical absorption correction using spherical harmonics,
 implemented in SCALE3 ABSPACK scaling algorithm.
;
_exptl_crystal_colour colourless
_exptl_crystal_colour_primary colourless
_exptl_crystal_density_diffrn 0.882
_exptl_crystal_description block
_exptl_crystal_F_000 2832
_exptl_crystal_size_max 0.202
_exptl_crystal_size_mid 0.164
_exptl_crystal_size_min 0.042
_refine_diff_density_max 0.354
_refine_diff_density_min -0.166
_refine_diff_density_rms 0.036
_refine_ls_abs_structure_details
;
 Flack x determined using 6155 quotients [(I+)-(I-)]/[(I+)+(I-)]
 (Parsons, Flack and Wagner, Acta Cryst. B69 (2013) 249-259).
;
_refine_ls_abs_structure_Flack 0.0(9)
_refine_ls_extinction_method none
_refine_ls_goodness_of_fit_ref 1.005
_refine_ls_hydrogen_treatment constr
_refine_ls_matrix_type full
_refine_ls_number_parameters 1777
_refine_ls_number_reflns 27809
_refine_ls_number_restraints 1
_refine_ls_restrained_S_all 1.005
_refine_ls_R_factor_all 0.1257
_refine_ls_R_factor_gt 0.0660
_refine_ls_shift/su_max 0.000
_refine_ls_shift/su_mean 0.000
_refine_ls_structure_factor_coef Fsqd
_refine_ls_weighting_details 'w=1/[\s^2^(Fo^2^)+(0.0637P)^2^] where P=(Fo^2^+2Fc^2^)/3'
_refine_ls_weighting_scheme calc
_refine_ls_wR_factor_gt 0.1200
_refine_ls_wR_factor_ref 0.1399
_reflns_Friedel_coverage 0.950
_reflns_Friedel_fraction_full 0.977
_reflns_Friedel_fraction_max 0.977
_reflns_number_gt 17785
_reflns_number_total 27809
_reflns_threshold_expression 'I > 2\s(I)'
_cod_data_source_file d3cc00072a2.cif
_cod_data_source_block CC21-alpha_100K_publ
_cod_depositor_comments
;
Adding full bibliography for 7131321--7131322.cif.

2024-12-16
Z value and formula fixed to values more according to usual
chemical conventions.                 miguel
;
_cod_original_formula_sum 'C168 H240 N24'
_cod_original_formula_weight 2595.83
_cod_original_formula_moiety '2(C84 H120 N12)'
_cod_original_formula_units_Z 2
_cod_database_code 7131322
_shelx_shelxl_version_number 2014/7
_chemical_oxdiff_formula 'C90 H10 N12'
_shelx_space_group_comment
;
The symmetry employed for this shelxl refinement is uniquely defined
by the following loop, which should always be used as a source of
symmetry information in preference to the above space-group names.
They are only intended as comments.
;
_shelx_estimated_absorpt_t_max 0.998
_shelx_estimated_absorpt_t_min 0.990
_reflns_odcompleteness_completeness 72.69
_reflns_odcompleteness_iscentric 1
_reflns_odcompleteness_theta 26.00
_olex2_refinement_description
;
1. Fixed Uiso
 At 1.2 times of:
  All C(H) groups
 At 1.5 times of:
  All C(H,H,H) groups
2.a Ternary CH refined with riding coordinates:
 C37(H37), C38(H38), C41(H41), C42(H42), C45(H45), C46(H46), C47(H47),
 C51(H51), C53(H53), C54(H54), C56(H56), C59(H59), C61(H61), C62(H62), C64(H64),
  C67(H67), C69(H69), C70(H70), C72(H72), C75(H75), C77(H77), C78(H78),
 C80(H80), C83(H83), C121(H121), C122(H122), C124(H124), C127(H127), C135(H135),
  C136(H136), C138(H138), C141(H141), C143(H143), C144(H144), C146(H146),
 C149(H149), C151(H151), C152(H152), C154(H154), C157(H157), C159(H159),
 C160(H160), C162(H162), C165(H165), C167(H167), C168(H168), C170(H170),
 C172(H172)
2.b Aromatic/amide H refined with riding coordinates:
 C2(H2), C4(H4), C6(H6), C7(H7), C8(H8), C9(H9), C11(H11), C13(H13), C15(H15),
 C16(H16), C17(H17), C18(H18), C20(H20), C22(H22), C24(H24), C25(H25), C26(H26),
  C27(H27), C29(H29), C31(H31), C33(H33), C34(H34), C35(H35), C36(H36),
 C86(H86), C88(H88), C90(H90), C91(H91), C92(H92), C93(H93), C95(H95), C97(H97),
  C99(H99), C100(H100), C101(H101), C102(H102), C104(H104), C106(H106),
 C108(H108), C109(H109), C110(H110), C111(H111), C113(H113), C115(H115),
 C117(H117), C118(H118), C119(H119), C120(H120)
2.c Idealised Me refined as rotating group:
 C39(H39A,H39B,H39C), C40(H40A,H40B,H40C), C43(H43A,H43B,H43C), C44(H44A,H44B,
 H44C), C48(H48A,H48B,H48C), C49(H49A,H49B,H49C), C50(H50A,H50B,H50C), C52(H52A,
 H52B,H52C), C55(H55A,H55B,H55C), C57(H57A,H57B,H57C), C58(H58A,H58B,H58C),
 C60(H60A,H60B,H60C), C63(H63A,H63B,H63C), C65(H65A,H65B,H65C), C66(H66A,H66B,
 H66C), C68(H68A,H68B,H68C), C71(H71A,H71B,H71C), C73(H73A,H73B,H73C), C74(H74A,
 H74B,H74C), C76(H76A,H76B,H76C), C79(H79A,H79B,H79C), C81(H81A,H81B,H81C),
 C82(H82A,H82B,H82C), C84(H84A,H84B,H84C), C123(H12A,H12B,H12C), C125(H12D,H12E,
 H12F), C126(H12G,H12H,H12I), C128(H12J,H12K,H12L), C137(H13A,H13B,H13C),
 C139(H13D,H13E,H13F), C140(H14A,H14B,H14C), C142(H14D,H14E,H14F), C145(H14G,
 H14H,H14I), C147(H14J,H14K,H14L), C148(H14M,H14N,H14O), C150(H15A,H15B,H15C),
 C153(H15D,H15E,H15F), C155(H15G,H15H,H15I), C156(H15J,H15K,H15L), C158(H15M,
 H15N,H15O), C161(H16A,H16B,H16C), C163(H16D,H16E,H16F), C164(H16G,H16H,H16I),
 C166(H16J,H16K,H16L), C169(H16M,H16N,H16O), C171(H17A,H17B,H17C), C173(H17D,
 H17E,H17F), C174(H17G,H17H,H17I)
;
_olex2_submission_special_instructions 'No special instructions were received'
_oxdiff_exptl_absorpt_empirical_details
;
Empirical correction (ABSPACK) includes:
- Absorption correction using spherical harmonics
- Frame scaling
- Detector area scaling
;
_oxdiff_exptl_absorpt_empirical_full_max 1.214
_oxdiff_exptl_absorpt_empirical_full_min 0.829

loop_
_space_group_symop_operation_xyz
'x, y, z'
'-x, y+1/2, -z'

loop_
_atom_site_label
_atom_site_type_symbol
_atom_site_fract_x
_atom_site_fract_y
_atom_site_fract_z
_atom_site_U_iso_or_equiv
_atom_site_adp_type
_atom_site_occupancy
_atom_site_site_symmetry_order
_atom_site_calc_flag
_atom_site_refinement_flags_posn
_atom_site_refinement_flags_adp
_atom_site_refinement_flags_occupancy
_atom_site_disorder_assembly
_atom_site_disorder_group
N1 N 0.3318(3) 0.71376(12) 0.6249(3) 0.0468(14) Uani 1 1 d . . . . .
N2 N 0.3183(4) 0.65324(11) 0.6986(3) 0.0438(13) Uani 1 1 d . . . . .
N3 N 0.2929(3) 0.52318(12) 0.4890(3) 0.0411(13) Uani 1 1 d . . . . .
N4 N 0.3491(3) 0.53109(11) 0.3255(3) 0.0437(13) Uani 1 1 d . . . . .
N5 N -0.0763(4) 0.60051(11) 0.5528(3) 0.0400(13) Uani 1 1 d . . . . .
N6 N -0.1925(3) 0.62797(12) 0.4174(3) 0.0382(12) Uani 1 1 d . . . . .
N7 N -0.0656(3) 0.64089(11) 0.0410(3) 0.0418(13) Uani 1 1 d . . . . .
N8 N 0.0915(3) 0.59971(11) 0.0340(3) 0.0389(12) Uani 1 1 d . . . . .
N9 N 0.4769(3) 0.66033(12) 0.1664(3) 0.0402(13) Uani 1 1 d . . . . .
N10 N 0.4722(3) 0.71634(11) 0.2652(3) 0.0374(12) Uani 1 1 d . . . . .
N11 N 0.1012(3) 0.78766(11) 0.3340(3) 0.0381(12) Uani 1 1 d . . . . .
N12 N -0.0778(3) 0.76664(11) 0.2842(3) 0.0389(12) Uani 1 1 d . . . . .
C1 C 0.3711(4) 0.61957(14) 0.2036(4) 0.0371(15) Uani 1 1 d . . . . .
C2 C 0.3047(4) 0.62744(14) 0.1403(4) 0.0370(15) Uani 1 1 d . . . . .
H2 H 0.3123 0.6460 0.1069 0.044 Uiso 1 1 calc R . . . .
C3 C 0.2279(4) 0.60857(13) 0.1254(4) 0.0345(15) Uani 1 1 d . . . . .
C4 C 0.2184(4) 0.58101(13) 0.1743(4) 0.0368(15) Uani 1 1 d . . . . .
H4 H 0.1657 0.5680 0.1649 0.044 Uiso 1 1 calc R . . . .
C5 C 0.2844(4) 0.57241(14) 0.2359(4) 0.0385(15) Uani 1 1 d . . . . .
C6 C 0.3612(4) 0.59220(13) 0.2505(4) 0.0394(16) Uani 1 1 d . . . . .
H6 H 0.4068 0.5866 0.2931 0.047 Uiso 1 1 calc R . . . .
C7 C 0.4527(4) 0.63951(14) 0.2185(4) 0.0423(16) Uani 1 1 d . . . . .
H7 H 0.4891 0.6367 0.2695 0.051 Uiso 1 1 calc R . . . .
C8 C 0.1609(4) 0.61657(15) 0.0551(4) 0.0387(15) Uani 1 1 d . . . . .
H8 H 0.1706 0.6355 0.0238 0.046 Uiso 1 1 calc R . . . .
C9 C 0.2808(5) 0.54155(14) 0.2806(4) 0.0421(16) Uani 1 1 d . . . . .
H9 H 0.2265 0.5292 0.2756 0.051 Uiso 1 1 calc R . . . .
C10 C 0.2056(4) 0.62146(14) 0.6172(3) 0.0392(15) Uani 1 1 d . . . . .
C11 C 0.2691(4) 0.60099(14) 0.5861(4) 0.0408(16) Uani 1 1 d . . . . .
H11 H 0.3321 0.6053 0.5975 0.049 Uiso 1 1 calc R . . . .
C12 C 0.2422(4) 0.57443(14) 0.5387(3) 0.0386(15) Uani 1 1 d . . . . .
C13 C 0.1495(4) 0.56909(14) 0.5191(3) 0.0401(15) Uani 1 1 d . . . . .
H13 H 0.1308 0.5509 0.4864 0.048 Uiso 1 1 calc R . . . .
C14 C 0.0842(4) 0.58996(14) 0.5466(4) 0.0385(15) Uani 1 1 d . . . . .
C15 C 0.1137(4) 0.61602(14) 0.5971(3) 0.0391(15) Uani 1 1 d . . . . .
H15 H 0.0700 0.6302 0.6178 0.047 Uiso 1 1 calc R . . . .
C16 C 0.2354(5) 0.64875(14) 0.6730(4) 0.0437(16) Uani 1 1 d . . . . .
H16 H 0.1909 0.6634 0.6901 0.052 Uiso 1 1 calc R . . . .
C17 C 0.3112(4) 0.55162(16) 0.5112(4) 0.0429(16) Uani 1 1 d . . . . .
H17 H 0.3723 0.5588 0.5102 0.051 Uiso 1 1 calc R . . . .
C18 C -0.0129(5) 0.58396(14) 0.5255(4) 0.0419(16) Uani 1 1 d . . . . .
H18 H -0.0291 0.5665 0.4891 0.050 Uiso 1 1 calc R . . . .
C19 C 0.3174(4) 0.71615(14) 0.4741(4) 0.0425(16) Uani 1 1 d . . . . .
C20 C 0.2364(4) 0.73358(14) 0.4687(4) 0.0428(16) Uani 1 1 d . . . . .
H20 H 0.2029 0.7358 0.5171 0.051 Uiso 1 1 calc R . . . .
C21 C 0.2040(4) 0.74770(14) 0.3941(4) 0.0395(16) Uani 1 1 d . . . . .
C22 C 0.2533(4) 0.74391(13) 0.3233(4) 0.0390(16) Uani 1 1 d . . . . .
H22 H 0.2310 0.7534 0.2717 0.047 Uiso 1 1 calc R . . . .
C23 C 0.3342(4) 0.72663(14) 0.3260(4) 0.0377(15) Uani 1 1 d . . . . .
C24 C 0.3639(4) 0.71239(14) 0.4026(4) 0.0445(16) Uani 1 1 d . . . . .
H24 H 0.4178 0.6998 0.4055 0.053 Uiso 1 1 calc R . . . .
C25 C 0.3608(4) 0.70572(14) 0.5552(4) 0.0441(16) Uani 1 1 d . . . . .
H25 H 0.4130 0.6923 0.5553 0.053 Uiso 1 1 calc R . . . .
C26 C 0.1235(4) 0.76856(14) 0.3930(4) 0.0404(16) Uani 1 1 d . . . . .
H26 H 0.0863 0.7676 0.4393 0.049 Uiso 1 1 calc R . . . .
C27 C 0.3907(4) 0.72522(13) 0.2547(4) 0.0353(15) Uani 1 1 d . . . . .
H27 H 0.3660 0.7310 0.2002 0.042 Uiso 1 1 calc R . . . .
C28 C -0.0960(4) 0.65739(14) 0.1832(4) 0.0341(14) Uani 1 1 d . . . . .
C29 C -0.0781(4) 0.68989(14) 0.1737(4) 0.0380(15) Uani 1 1 d . . . . .
H29 H -0.0611 0.6976 0.1210 0.046 Uiso 1 1 calc R . . . .
C30 C -0.0847(4) 0.71108(14) 0.2395(4) 0.0362(15) Uani 1 1 d . . . . .
C31 C -0.1099(4) 0.69937(14) 0.3172(4) 0.0384(15) Uani 1 1 d . . . . .
H31 H -0.1134 0.7138 0.3629 0.046 Uiso 1 1 calc R . . . .
C32 C -0.1296(4) 0.66737(14) 0.3282(4) 0.0357(15) Uani 1 1 d . . . . .
C33 C -0.1219(4) 0.64633(14) 0.2604(4) 0.0376(15) Uani 1 1 d . . . . .
H33 H -0.1346 0.6242 0.2673 0.045 Uiso 1 1 calc R . . . .
C34 C -0.0879(4) 0.63386(14) 0.1142(4) 0.0403(16) Uani 1 1 d . . . . .
H34 H -0.1004 0.6120 0.1256 0.048 Uiso 1 1 calc R . . . .
C35 C -0.0629(4) 0.74555(14) 0.2303(4) 0.0384(15) Uani 1 1 d . . . . .
H35 H -0.0359 0.7522 0.1807 0.046 Uiso 1 1 calc R . . . .
C36 C -0.1609(4) 0.65571(15) 0.4082(4) 0.0383(15) Uani 1 1 d . . . . .
H36 H -0.1570 0.6698 0.4551 0.046 Uiso 1 1 calc R . . . .
C37 C 0.5599(4) 0.67932(14) 0.1886(4) 0.0402(16) Uani 1 1 d . . . . .
H37 H 0.5845 0.6725 0.2459 0.048 Uiso 1 1 calc R . . . .
C38 C 0.6317(4) 0.67231(15) 0.1277(4) 0.0494(17) Uani 1 1 d . . . . .
H38 H 0.6861 0.6859 0.1442 0.059 Uiso 1 1 calc R . . . .
C39 C 0.6611(4) 0.63695(15) 0.1360(4) 0.0595(19) Uani 1 1 d . . . . .
H39A H 0.6779 0.6320 0.1951 0.089 Uiso 1 1 calc GR . . . .
H39B H 0.7134 0.6332 0.1026 0.089 Uiso 1 1 calc GR . . . .
H39C H 0.6105 0.6231 0.1155 0.089 Uiso 1 1 calc GR . . . .
C40 C 0.5997(5) 0.68091(17) 0.0379(4) 0.066(2) Uani 1 1 d . . . . .
H40A H 0.5457 0.6682 0.0204 0.099 Uiso 1 1 calc GR . . . .
H40B H 0.6483 0.6762 0.0007 0.099 Uiso 1 1 calc GR . . . .
H40C H 0.5847 0.7038 0.0346 0.099 Uiso 1 1 calc GR . . . .
C41 C 0.5297(4) 0.71439(13) 0.1943(4) 0.0356(15) Uani 1 1 d . . . . .
H41 H 0.4925 0.7201 0.1416 0.043 Uiso 1 1 calc R . . . .
C42 C 0.6082(4) 0.73848(14) 0.2075(4) 0.0458(17) Uani 1 1 d . . . . .
H42 H 0.6493 0.7356 0.1607 0.055 Uiso 1 1 calc R . . . .
C43 C 0.5709(4) 0.77278(13) 0.2030(4) 0.0508(17) Uani 1 1 d . . . . .
H43A H 0.5339 0.7757 0.1501 0.076 Uiso 1 1 calc GR . . . .
H43B H 0.6216 0.7880 0.2056 0.076 Uiso 1 1 calc GR . . . .
H43C H 0.5332 0.7765 0.2503 0.076 Uiso 1 1 calc GR . . . .
C44 C 0.6646(4) 0.73339(14) 0.2902(4) 0.0551(18) Uani 1 1 d . . . . .
H44A H 0.6261 0.7366 0.3371 0.083 Uiso 1 1 calc GR . . . .
H44B H 0.7150 0.7488 0.2945 0.083 Uiso 1 1 calc GR . . . .
H44C H 0.6890 0.7115 0.2921 0.083 Uiso 1 1 calc GR . . . .
C45 C -0.1697(4) 0.59008(14) 0.5331(4) 0.0418(16) Uani 1 1 d . . . . .
H45 H -0.1697 0.5735 0.4877 0.050 Uiso 1 1 calc R . . . .
C46 C -0.2260(4) 0.61920(14) 0.4991(4) 0.0403(16) Uani 1 1 d . . . . .
H46 H -0.2142 0.6376 0.5387 0.048 Uiso 1 1 calc R . . . .
C47 C -0.2049(5) 0.57443(16) 0.6116(4) 0.0562(18) Uani 1 1 d . . . . .
H47 H -0.2694 0.5677 0.5974 0.067 Uiso 1 1 calc R . . . .
C48 C -0.2046(5) 0.59815(18) 0.6857(4) 0.071(2) Uani 1 1 d . . . . .
H48A H -0.1436 0.6073 0.6962 0.106 Uiso 1 1 calc GR . . . .
H48B H -0.2219 0.5868 0.7360 0.106 Uiso 1 1 calc GR . . . .
H48C H -0.2483 0.6154 0.6720 0.106 Uiso 1 1 calc GR . . . .
C49 C -0.1505(5) 0.54442(18) 0.6372(5) 0.080(2) Uani 1 1 d . . . . .
H49A H -0.1468 0.5304 0.5883 0.120 Uiso 1 1 calc GR . . . .
H49B H -0.1807 0.5330 0.6812 0.120 Uiso 1 1 calc GR . . . .
H49C H -0.0890 0.5506 0.6586 0.120 Uiso 1 1 calc GR . . . .
C50 C -0.3570(4) 0.58679(17) 0.4269(4) 0.065(2) Uani 1 1 d . . . . .
H50A H -0.3340 0.5915 0.3721 0.098 Uiso 1 1 calc GR . . . .
H50B H -0.4235 0.5851 0.4209 0.098 Uiso 1 1 calc GR . . . .
H50C H -0.3312 0.5665 0.4483 0.098 Uiso 1 1 calc GR . . . .
C51 C -0.3297(4) 0.61358(15) 0.4882(4) 0.0497(17) Uani 1 1 d . . . . .
H51 H -0.3502 0.6072 0.5442 0.060 Uiso 1 1 calc R . . . .
C52 C -0.3784(5) 0.64468(18) 0.4630(5) 0.074(2) Uani 1 1 d . . . . .
H52A H -0.3611 0.6614 0.5043 0.111 Uiso 1 1 calc GR . . . .
H52B H -0.4443 0.6413 0.4610 0.111 Uiso 1 1 calc GR . . . .
H52C H -0.3610 0.6514 0.4075 0.111 Uiso 1 1 calc GR . . . .
C53 C -0.0488(4) 0.79984(13) 0.2698(4) 0.0382(15) Uani 1 1 d . . . . .
H53 H -0.0179 0.8005 0.2159 0.046 Uiso 1 1 calc R . . . .
C54 C 0.0217(4) 0.80823(13) 0.3419(3) 0.0375(15) Uani 1 1 d . . . . .
H54 H -0.0048 0.8035 0.3965 0.045 Uiso 1 1 calc R . . . .
C55 C -0.1908(5) 0.81377(17) 0.1838(4) 0.068(2) Uani 1 1 d . . . . .
H55A H -0.1549 0.8144 0.1344 0.103 Uiso 1 1 calc GR . . . .
H55B H -0.2411 0.8291 0.1766 0.103 Uiso 1 1 calc GR . . . .
H55C H -0.2152 0.7921 0.1903 0.103 Uiso 1 1 calc GR . . . .
C56 C -0.1304(4) 0.82254(15) 0.2617(4) 0.0515(18) Uani 1 1 d . . . . .
H56 H -0.1065 0.8446 0.2529 0.062 Uiso 1 1 calc R . . . .
C57 C -0.1834(4) 0.82342(15) 0.3403(4) 0.0611(19) Uani 1 1 d . . . . .
H57A H -0.2060 0.8019 0.3519 0.092 Uiso 1 1 calc GR . . . .
H57B H -0.2349 0.8382 0.3316 0.092 Uiso 1 1 calc GR . . . .
H57C H -0.1434 0.8307 0.3882 0.092 Uiso 1 1 calc GR . . . .
C58 C 0.1191(5) 0.84983(15) 0.4204(4) 0.0555(18) Uani 1 1 d . . . . .
H58A H 0.0905 0.8428 0.4709 0.083 Uiso 1 1 calc GR . . . .
H58B H 0.1325 0.8728 0.4245 0.083 Uiso 1 1 calc GR . . . .
H58C H 0.1758 0.8379 0.4155 0.083 Uiso 1 1 calc GR . . . .
C59 C 0.0542(4) 0.84348(14) 0.3426(4) 0.0423(16) Uani 1 1 d . . . . .
H59 H -0.0004 0.8575 0.3463 0.051 Uiso 1 1 calc R . . . .
C60 C 0.0996(4) 0.85240(14) 0.2623(4) 0.0470(17) Uani 1 1 d . . . . .
H60A H 0.1512 0.8380 0.2554 0.071 Uiso 1 1 calc GR . . . .
H60B H 0.1214 0.8746 0.2664 0.071 Uiso 1 1 calc GR . . . .
H60C H 0.0554 0.8503 0.2138 0.071 Uiso 1 1 calc GR . . . .
C61 C 0.3900(4) 0.70562(14) 0.6999(3) 0.0467(17) Uani 1 1 d . . . . .
H61 H 0.4467 0.6953 0.6817 0.056 Uiso 1 1 calc R . . . .
C62 C 0.3396(4) 0.68112(14) 0.7521(3) 0.0416(16) Uani 1 1 d . . . . .
H62 H 0.2816 0.6909 0.7691 0.050 Uiso 1 1 calc R . . . .
C63 C 0.3362(6) 0.75499(17) 0.7773(4) 0.087(3) Uani 1 1 d . . . . .
H63A H 0.2958 0.7616 0.7290 0.131 Uiso 1 1 calc GR . . . .
H63B H 0.3581 0.7740 0.8087 0.131 Uiso 1 1 calc GR . . . .
H63C H 0.3027 0.7411 0.8141 0.131 Uiso 1 1 calc GR . . . .
C64 C 0.4166(5) 0.73673(17) 0.7467(4) 0.066(2) Uani 1 1 d . . . . .
H64 H 0.4586 0.7312 0.7966 0.079 Uiso 1 1 calc R . . . .
C65 C 0.4683(6) 0.75877(19) 0.6885(5) 0.099(3) Uani 1 1 d . . . . .
H65A H 0.5215 0.7474 0.6698 0.149 Uiso 1 1 calc GR . . . .
H65B H 0.4882 0.7782 0.7191 0.149 Uiso 1 1 calc GR . . . .
H65C H 0.4280 0.7647 0.6395 0.149 Uiso 1 1 calc GR . . . .
C66 C 0.3450(5) 0.64440(14) 0.8774(4) 0.0528(18) Uani 1 1 d . . . . .
H66A H 0.2840 0.6524 0.8867 0.079 Uiso 1 1 calc GR . . . .
H66B H 0.3775 0.6396 0.9316 0.079 Uiso 1 1 calc GR . . . .
H66C H 0.3400 0.6249 0.8432 0.079 Uiso 1 1 calc GR . . . .
C67 C 0.3972(4) 0.66989(14) 0.8317(4) 0.0443(16) Uani 1 1 d . . . . .
H67 H 0.4052 0.6888 0.8700 0.053 Uiso 1 1 calc R . . . .
C68 C 0.4913(4) 0.65811(17) 0.8139(4) 0.0577(19) Uani 1 1 d . . . . .
H68A H 0.4860 0.6416 0.7701 0.086 Uiso 1 1 calc GR . . . .
H68B H 0.5213 0.6490 0.8653 0.086 Uiso 1 1 calc GR . . . .
H68C H 0.5273 0.6761 0.7948 0.086 Uiso 1 1 calc GR . . . .
C69 C 0.0365(4) 0.60989(14) -0.0418(3) 0.0385(15) Uani 1 1 d . . . . .
H69 H 0.0598 0.6309 -0.0614 0.046 Uiso 1 1 calc R . . . .
C70 C -0.0624(4) 0.61398(14) -0.0192(4) 0.0425(16) Uani 1 1 d . . . . .
H70 H -0.0819 0.5939 0.0089 0.051 Uiso 1 1 calc R . . . .
C71 C 0.0156(5) 0.55100(15) -0.0870(4) 0.0587(19) Uani 1 1 d . . . . .
H71A H 0.0524 0.5433 -0.0376 0.088 Uiso 1 1 calc GR . . . .
H71B H 0.0218 0.5362 -0.1341 0.088 Uiso 1 1 calc GR . . . .
H71C H -0.0484 0.5521 -0.0741 0.088 Uiso 1 1 calc GR . . . .
C72 C 0.0480(4) 0.58413(14) -0.1106(4) 0.0464(17) Uani 1 1 d . . . . .
H72 H 0.0097 0.5910 -0.1617 0.056 Uiso 1 1 calc R . . . .
C73 C 0.1467(5) 0.58329(16) -0.1345(4) 0.063(2) Uani 1 1 d . . . . .
H73A H 0.1671 0.6051 -0.1457 0.094 Uiso 1 1 calc GR . . . .
H73B H 0.1509 0.5701 -0.1850 0.094 Uiso 1 1 calc GR . . . .
H73C H 0.1853 0.5740 -0.0882 0.094 Uiso 1 1 calc GR . . . .
C74 C -0.1039(5) 0.65038(17) -0.1438(4) 0.076(2) Uani 1 1 d . . . . .
H74A H -0.0976 0.6687 -0.1053 0.113 Uiso 1 1 calc GR . . . .
H74B H -0.1513 0.6550 -0.1883 0.113 Uiso 1 1 calc GR . . . .
H74C H -0.0459 0.6466 -0.1688 0.113 Uiso 1 1 calc GR . . . .
C75 C -0.1298(4) 0.62073(16) -0.0957(4) 0.0525(18) Uani 1 1 d . . . . .
H75 H -0.1264 0.6021 -0.1348 0.063 Uiso 1 1 calc R . . . .
C76 C -0.2271(5) 0.6225(2) -0.0704(5) 0.082(2) Uani 1 1 d . . . . .
H76A H -0.2410 0.6032 -0.0387 0.123 Uiso 1 1 calc GR . . . .
H76B H -0.2688 0.6239 -0.1209 0.123 Uiso 1 1 calc GR . . . .
H76C H -0.2343 0.6415 -0.0353 0.123 Uiso 1 1 calc GR . . . .
C77 C 0.3448(4) 0.49926(13) 0.3638(4) 0.0411(16) Uani 1 1 d . . . . .
H77 H 0.2812 0.4910 0.3545 0.049 Uiso 1 1 calc R . . . .
C78 C 0.3667(4) 0.50398(14) 0.4588(4) 0.0423(16) Uani 1 1 d . . . . .
H78 H 0.4245 0.5165 0.4671 0.051 Uiso 1 1 calc R . . . .
C79 C 0.5080(5) 0.48840(16) 0.3255(5) 0.074(2) Uani 1 1 d . . . . .
H79A H 0.5118 0.5093 0.2976 0.111 Uiso 1 1 calc GR . . . .
H79B H 0.5456 0.4728 0.2978 0.111 Uiso 1 1 calc GR . . . .
H79C H 0.5299 0.4905 0.3846 0.111 Uiso 1 1 calc GR . . . .
C80 C 0.4084(5) 0.47694(15) 0.3197(4) 0.0527(18) Uani 1 1 d . . . . .
H80 H 0.4071 0.4556 0.3484 0.063 Uiso 1 1 calc R . . . .
C81 C 0.3731(6) 0.47184(16) 0.2282(4) 0.075(2) Uani 1 1 d . . . . .
H81A H 0.3091 0.4652 0.2261 0.113 Uiso 1 1 calc GR . . . .
H81B H 0.4092 0.4551 0.2029 0.113 Uiso 1 1 calc GR . . . .
H81C H 0.3783 0.4919 0.1969 0.113 Uiso 1 1 calc GR . . . .
C82 C 0.2975(4) 0.44959(14) 0.4962(4) 0.0486(17) Uani 1 1 d . . . . .
H82A H 0.2425 0.4598 0.5148 0.073 Uiso 1 1 calc GR . . . .
H82B H 0.3101 0.4299 0.5287 0.073 Uiso 1 1 calc GR . . . .
H82C H 0.2883 0.4442 0.4364 0.073 Uiso 1 1 calc GR . . . .
C83 C 0.3779(4) 0.47258(14) 0.5097(4) 0.0459(17) Uani 1 1 d . . . . .
H83 H 0.4329 0.4613 0.4909 0.055 Uiso 1 1 calc R . . . .
C84 C 0.3959(4) 0.47997(15) 0.6031(4) 0.0569(19) Uani 1 1 d . . . . .
H84A H 0.4494 0.4939 0.6114 0.085 Uiso 1 1 calc GR . . . .
H84B H 0.4070 0.4599 0.6342 0.085 Uiso 1 1 calc GR . . . .
H84C H 0.3429 0.4908 0.6238 0.085 Uiso 1 1 calc GR . . . .
N13 N 0.2012(4) 0.77143(12) 0.0467(3) 0.0448(13) Uani 1 1 d . . . . .
N14 N 0.0391(3) 0.78953(12) -0.0465(3) 0.0452(13) Uani 1 1 d . . . . .
N15 N 0.0393(3) 0.92455(13) -0.2401(3) 0.0421(13) Uani 1 1 d . . . . .
N16 N 0.2126(3) 0.94860(11) -0.2761(3) 0.0395(12) Uani 1 1 d . . . . .
N17 N 0.4585(3) 1.01352(12) 0.0253(3) 0.0373(12) Uani 1 1 d . . . . .
N18 N 0.4244(4) 1.01662(11) 0.1983(3) 0.0402(13) Uani 1 1 d . . . . .
N19 N 0.5853(4) 0.88338(12) -0.1342(3) 0.0419(13) Uani 1 1 d . . . . .
N20 N 0.5650(4) 0.83049(12) -0.0349(3) 0.0493(14) Uani 1 1 d . . . . .
N21 N 0.3695(3) 0.89285(11) 0.4241(3) 0.0342(12) Uani 1 1 d . . . . .
N22 N 0.4467(3) 0.83971(11) 0.3446(3) 0.0406(13) Uani 1 1 d . . . . .
N23 N 0.0151(3) 0.96065(11) 0.2473(3) 0.0348(12) Uani 1 1 d . . . . .
N24 N -0.0921(3) 0.91957(11) 0.1340(3) 0.0362(12) Uani 1 1 d . . . . .
C85 C 0.1763(4) 0.95009(13) 0.2776(3) 0.0314(14) Uani 1 1 d . . . . .
C86 C 0.2114(4) 0.97569(13) 0.2323(3) 0.0346(15) Uani 1 1 d . . . . .
H86 H 0.1709 0.9894 0.2001 0.041 Uiso 1 1 calc R . . . .
C87 C 0.3043(4) 0.98112(13) 0.2339(3) 0.0323(14) Uani 1 1 d . . . . .
C88 C 0.3634(4) 0.96088(13) 0.2794(3) 0.0354(15) Uani 1 1 d . . . . .
H88 H 0.4271 0.9646 0.2796 0.042 Uiso 1 1 calc R . . . .
C89 C 0.3318(4) 0.93513(13) 0.3249(3) 0.0336(14) Uani 1 1 d . . . . .
C90 C 0.2379(4) 0.93058(13) 0.3236(3) 0.0328(15) Uani 1 1 d . . . . .
H90 H 0.2151 0.9135 0.3554 0.039 Uiso 1 1 calc R . . . .
C91 C 0.0788(4) 0.94396(14) 0.2822(3) 0.0336(14) Uani 1 1 d . . . . .
H91 H 0.0620 0.9259 0.3141 0.040 Uiso 1 1 calc R . . . .
C92 C 0.3411(5) 1.00931(13) 0.1905(3) 0.0377(15) Uani 1 1 d . . . . .
H92 H 0.3007 1.0222 0.1559 0.045 Uiso 1 1 calc R . . . .
C93 C 0.3952(4) 0.91437(14) 0.3760(4) 0.0373(15) Uani 1 1 d . . . . .
H93 H 0.4587 0.9174 0.3723 0.045 Uiso 1 1 calc R . . . .
C94 C 0.0331(4) 0.88727(15) -0.1250(4) 0.0394(15) Uani 1 1 d . . . . .
C95 C 0.0395(4) 0.85546(15) -0.1014(4) 0.0401(16) Uani 1 1 d . . . . .
H95 H 0.0617 0.8401 -0.1388 0.048 Uiso 1 1 calc R . . . .
C96 C 0.0132(4) 0.84569(14) -0.0220(3) 0.0358(15) Uani 1 1 d . . . . .
C97 C -0.0193(4) 0.86857(14) 0.0316(4) 0.0372(15) Uani 1 1 d . . . . .
H97 H -0.0383 0.8621 0.0847 0.045 Uiso 1 1 calc R . . . .
C98 C -0.0247(4) 0.90091(14) 0.0088(4) 0.0379(15) Uani 1 1 d . . . . .
C99 C 0.0009(4) 0.90989(14) -0.0700(4) 0.0425(16) Uani 1 1 d . . . . .
H99 H -0.0035 0.9317 -0.0866 0.051 Uiso 1 1 calc R . . . .
C100 C 0.0571(4) 0.89681(16) -0.2111(4) 0.0418(16) Uani 1 1 d . . . . .
H100 H 0.0864 0.8817 -0.2448 0.050 Uiso 1 1 calc R . . . .
C101 C 0.0202(4) 0.81181(15) 0.0031(4) 0.0424(16) Uani 1 1 d . . . . .
H101 H 0.0101 0.8064 0.0595 0.051 Uiso 1 1 calc R . . . .
C102 C -0.0617(4) 0.92558(14) 0.0636(4) 0.0377(15) Uani 1 1 d . . . . .
H102 H -0.0626 0.9472 0.0448 0.045 Uiso 1 1 calc R . . . .
C103 C 0.4506(4) 0.91541(14) -0.1338(4) 0.0383(15) Uani 1 1 d . . . . .
C104 C 0.3677(4) 0.92343(15) -0.1763(3) 0.0397(16) Uani 1 1 d . . . . .
H104 H 0.3420 0.9096 -0.2189 0.048 Uiso 1 1 calc R . . . .
C105 C 0.3220(4) 0.95165(15) -0.1569(4) 0.0400(15) Uani 1 1 d . . . . .
C106 C 0.3594(4) 0.97132(15) -0.0943(4) 0.0412(15) Uani 1 1 d . . . . .
H106 H 0.3283 0.9904 -0.0809 0.049 Uiso 1 1 calc R . . . .
C107 C 0.4416(4) 0.96395(14) -0.0504(4) 0.0380(15) Uani 1 1 d . . . . .
C108 C 0.4851(4) 0.93569(14) -0.0702(4) 0.0422(16) Uani 1 1 d . . . . .
H108 H 0.5403 0.9300 -0.0394 0.051 Uiso 1 1 calc R . . . .
C109 C 0.5017(4) 0.88692(14) -0.1578(3) 0.0394(16) Uani 1 1 d . . . . .
H109 H 0.4717 0.8709 -0.1916 0.047 Uiso 1 1 calc R . . . .
C110 C 0.2383(4) 0.96126(14) -0.2063(4) 0.0419(16) Uani 1 1 d . . . . .
H110 H 0.2018 0.9777 -0.1848 0.050 Uiso 1 1 calc R . . . .
C111 C 0.4859(4) 0.98528(16) 0.0124(4) 0.0430(16) Uani 1 1 d . . . . .
H111 H 0.5377 0.9776 0.0452 0.052 Uiso 1 1 calc R . . . .
C112 C 0.4691(4) 0.83622(14) 0.0771(4) 0.0421(16) Uani 1 1 d . . . . .
C113 C 0.3980(5) 0.82129(14) 0.0315(4) 0.0425(16) Uani 1 1 d . . . . .
H113 H 0.4015 0.8188 -0.0274 0.051 Uiso 1 1 calc R . . . .
C114 C 0.3223(4) 0.80986(14) 0.0676(4) 0.0408(16) Uani 1 1 d . . . . .
C115 C 0.3173(4) 0.81443(14) 0.1541(4) 0.0408(16) Uani 1 1 d . . . . .
H115 H 0.2656 0.8068 0.1804 0.049 Uiso 1 1 calc R . . . .
C116 C 0.3861(4) 0.82977(14) 0.2021(4) 0.0402(16) Uani 1 1 d . . . . .
C117 C 0.4617(4) 0.84101(13) 0.1626(4) 0.0418(16) Uani 1 1 d . . . . .
H117 H 0.5086 0.8521 0.1946 0.050 Uiso 1 1 calc R . . . .
C118 C 0.5534(4) 0.84303(14) 0.0359(4) 0.0460(17) Uani 1 1 d . . . . .
H118 H 0.5985 0.8567 0.0622 0.055 Uiso 1 1 calc R . . . .
C119 C 0.2571(5) 0.78982(15) 0.0171(4) 0.0440(17) Uani 1 1 d . . . . .
H119 H 0.2578 0.7910 -0.0423 0.053 Uiso 1 1 calc R . . . .
C120 C 0.3810(4) 0.83120(13) 0.2941(3) 0.0386(15) Uani 1 1 d . . . . .
H120 H 0.3253 0.8254 0.3166 0.046 Uiso 1 1 calc R . . . .
C121 C 0.0501(4) 0.75679(14) -0.0137(4) 0.0464(17) Uani 1 1 d . . . . .
H121 H 0.0306 0.7562 0.0451 0.056 Uiso 1 1 calc R . . . .
C122 C 0.1521(4) 0.74952(14) -0.0121(4) 0.0451(17) Uani 1 1 d . . . . .
H122 H 0.1727 0.7537 -0.0695 0.054 Uiso 1 1 calc R . . . .
C123 C 0.0176(5) 0.73175(17) -0.1584(4) 0.068(2) Uani 1 1 d . . . . .
H12A H 0.0115 0.7531 -0.1841 0.103 Uiso 1 1 calc GR . . . .
H12B H -0.0225 0.7166 -0.1901 0.103 Uiso 1 1 calc GR . . . .
H12C H 0.0808 0.7245 -0.1593 0.103 Uiso 1 1 calc GR . . . .
C124 C -0.0090(5) 0.73341(16) -0.0679(4) 0.0561(19) Uani 1 1 d . . . . .
H124 H 0.0003 0.7116 -0.0429 0.067 Uiso 1 1 calc R . . . .
C125 C -0.1080(5) 0.74203(17) -0.0622(5) 0.074(2) Uani 1 1 d . . . . .
H12D H -0.1228 0.7416 -0.0033 0.110 Uiso 1 1 calc GR . . . .
H12E H -0.1462 0.7265 -0.0945 0.110 Uiso 1 1 calc GR . . . .
H12F H -0.1192 0.7636 -0.0852 0.110 Uiso 1 1 calc GR . . . .
C126 C 0.2839(5) 0.71112(16) 0.0090(4) 0.060(2) Uani 1 1 d . . . . .
H12G H 0.3012 0.7185 -0.0459 0.090 Uiso 1 1 calc GR . . . .
H12H H 0.3002 0.6885 0.0165 0.090 Uiso 1 1 calc GR . . . .
H12I H 0.3160 0.7239 0.0534 0.090 Uiso 1 1 calc GR . . . .
C127 C 0.1812(4) 0.71508(14) 0.0140(4) 0.0451(16) Uani 1 1 d . . . . .
H127 H 0.1500 0.6998 -0.0268 0.054 Uiso 1 1 calc R . . . .
C128 C 0.1540(4) 0.70641(14) 0.1023(4) 0.0517(18) Uani 1 1 d . . . . .
H12J H 0.1805 0.7220 0.1429 0.078 Uiso 1 1 calc GR . . . .
H12K H 0.1766 0.6849 0.1173 0.078 Uiso 1 1 calc GR . . . .
H12L H 0.0876 0.7068 0.1030 0.078 Uiso 1 1 calc GR . . . .
C135 C 0.0628(4) 0.93193(14) -0.3260(3) 0.0399(16) Uani 1 1 d . . . . .
H135 H 0.0941 0.9129 -0.3490 0.048 Uiso 1 1 calc R . . . .
C136 C 0.1294(4) 0.96007(14) -0.3198(3) 0.0395(16) Uani 1 1 d . . . . .
H136 H 0.1033 0.9774 -0.2854 0.047 Uiso 1 1 calc R . . . .
C137 C -0.0810(5) 0.90735(17) -0.3919(4) 0.070(2) Uani 1 1 d . . . . .
H13A H -0.0415 0.8899 -0.4082 0.105 Uiso 1 1 calc GR . . . .
H13B H -0.1304 0.9104 -0.4356 0.105 Uiso 1 1 calc GR . . . .
H13C H -0.1068 0.9020 -0.3387 0.105 Uiso 1 1 calc GR . . . .
C138 C -0.0252(4) 0.93842(16) -0.3811(4) 0.0503(18) Uani 1 1 d . . . . .
H138 H -0.0070 0.9447 -0.4380 0.060 Uiso 1 1 calc R . . . .
C139 C -0.0814(4) 0.96598(18) -0.3487(4) 0.068(2) Uani 1 1 d . . . . .
H13D H -0.1022 0.9603 -0.2936 0.103 Uiso 1 1 calc GR . . . .
H13E H -0.1342 0.9699 -0.3881 0.103 Uiso 1 1 calc GR . . . .
H13F H -0.0438 0.9854 -0.3435 0.103 Uiso 1 1 calc GR . . . .
C140 C 0.1873(5) 0.95018(16) -0.4657(4) 0.063(2) Uani 1 1 d . . . . .
H14A H 0.2420 0.9399 -0.4394 0.094 Uiso 1 1 calc GR . . . .
H14B H 0.2023 0.9610 -0.5174 0.094 Uiso 1 1 calc GR . . . .
H14C H 0.1406 0.9339 -0.4790 0.094 Uiso 1 1 calc GR . . . .
C141 C 0.1516(4) 0.97448(15) -0.4056(4) 0.0471(17) Uani 1 1 d . . . . .
H141 H 0.0935 0.9832 -0.4327 0.056 Uiso 1 1 calc R . . . .
C142 C 0.2177(5) 1.00260(16) -0.3927(4) 0.066(2) Uani 1 1 d . . . . .
H14D H 0.1934 1.0181 -0.3538 0.099 Uiso 1 1 calc GR . . . .
H14E H 0.2253 1.0131 -0.4467 0.099 Uiso 1 1 calc GR . . . .
H14F H 0.2768 0.9947 -0.3692 0.099 Uiso 1 1 calc GR . . . .
C143 C 0.5150(4) 1.03291(14) 0.0843(4) 0.0398(16) Uani 1 1 d . . . . .
H143 H 0.5635 1.0188 0.1112 0.048 Uiso 1 1 calc R . . . .
C144 C 0.4552(4) 1.04488(14) 0.1537(4) 0.0422(16) Uani 1 1 d . . . . .
H144 H 0.4013 1.0567 0.1275 0.051 Uiso 1 1 calc R . . . .
C145 C 0.6246(5) 1.04517(16) -0.0255(4) 0.066(2) Uani 1 1 d . . . . .
H14G H 0.6662 1.0299 0.0038 0.099 Uiso 1 1 calc GR . . . .
H14H H 0.6598 1.0623 -0.0498 0.099 Uiso 1 1 calc GR . . . .
H14I H 0.5882 1.0341 -0.0704 0.099 Uiso 1 1 calc GR . . . .
C146 C 0.5615(4) 1.05955(14) 0.0368(4) 0.0456(17) Uani 1 1 d . . . . .
H146 H 0.5997 1.0724 0.0788 0.055 Uiso 1 1 calc R . . . .
C147 C 0.4933(5) 1.08260(16) -0.0096(4) 0.062(2) Uani 1 1 d . . . . .
H14J H 0.4522 1.0704 -0.0486 0.093 Uiso 1 1 calc GR . . . .
H14K H 0.5265 1.0984 -0.0409 0.093 Uiso 1 1 calc GR . . . .
H14L H 0.4577 1.0936 0.0314 0.093 Uiso 1 1 calc GR . . . .
C148 C 0.6013(5) 1.05276(18) 0.2527(4) 0.072(2) Uani 1 1 d . . . . .
H14M H 0.5912 1.0317 0.2779 0.108 Uiso 1 1 calc GR . . . .
H14N H 0.6295 1.0672 0.2955 0.108 Uiso 1 1 calc GR . . . .
H14O H 0.6416 1.0504 0.2068 0.108 Uiso 1 1 calc GR . . . .
C149 C 0.5089(5) 1.06695(16) 0.2179(4) 0.0550(19) Uani 1 1 d . . . . .
H149 H 0.5230 1.0871 0.1873 0.066 Uiso 1 1 calc R . . . .
C150 C 0.4505(6) 1.07651(18) 0.2877(4) 0.086(3) Uani 1 1 d . . . . .
H15A H 0.3929 1.0854 0.2636 0.129 Uiso 1 1 calc GR . . . .
H15B H 0.4824 1.0927 0.3232 0.129 Uiso 1 1 calc GR . . . .
H15C H 0.4382 1.0576 0.3217 0.129 Uiso 1 1 calc GR . . . .
C151 C 0.4321(4) 0.83879(13) 0.4347(3) 0.0366(15) Uani 1 1 d . . . . .
H151 H 0.3689 0.8309 0.4416 0.044 Uiso 1 1 calc R . . . .
C152 C 0.4405(4) 0.87322(13) 0.4691(3) 0.0369(15) Uani 1 1 d . . . . .
H152 H 0.5015 0.8819 0.4569 0.044 Uiso 1 1 calc R . . . .
C153 C 0.5988(4) 0.82344(17) 0.4694(4) 0.066(2) Uani 1 1 d . . . . .
H15D H 0.6105 0.8242 0.4098 0.099 Uiso 1 1 calc GR . . . .
H15E H 0.6377 0.8071 0.4977 0.099 Uiso 1 1 calc GR . . . .
H15F H 0.6123 0.8444 0.4952 0.099 Uiso 1 1 calc GR . . . .
C154 C 0.4997(5) 0.81508(14) 0.4782(4) 0.0490(17) Uani 1 1 d . . . . .
H154 H 0.4899 0.8159 0.5395 0.059 Uiso 1 1 calc R . . . .
C155 C 0.4768(5) 0.78094(15) 0.4487(4) 0.061(2) Uani 1 1 d . . . . .
H15G H 0.4119 0.7768 0.4535 0.092 Uiso 1 1 calc GR . . . .
H15H H 0.5128 0.7656 0.4837 0.092 Uiso 1 1 calc GR . . . .
H15I H 0.4912 0.7785 0.3900 0.092 Uiso 1 1 calc GR . . . .
C156 C 0.4474(4) 0.90980(14) 0.5935(4) 0.0524(18) Uani 1 1 d . . . . .
H15J H 0.5067 0.9170 0.5764 0.079 Uiso 1 1 calc GR . . . .
H15K H 0.4472 0.9107 0.6549 0.079 Uiso 1 1 calc GR . . . .
H15L H 0.3995 0.9238 0.5684 0.079 Uiso 1 1 calc GR . . . .
C157 C 0.4303(4) 0.87567(14) 0.5641(3) 0.0374(15) Uani 1 1 d . . . . .
H157 H 0.4786 0.8619 0.5929 0.045 Uiso 1 1 calc R . . . .
C158 C 0.3389(4) 0.86366(15) 0.5906(4) 0.0500(18) Uani 1 1 d . . . . .
H15M H 0.2896 0.8752 0.5592 0.075 Uiso 1 1 calc GR . . . .
H15N H 0.3350 0.8673 0.6509 0.075 Uiso 1 1 calc GR . . . .
H15O H 0.3332 0.8407 0.5787 0.075 Uiso 1 1 calc GR . . . .
C159 C 0.6297(4) 0.85356(16) -0.1559(4) 0.0450(16) Uani 1 1 d . . . . .
H159 H 0.5859 0.8408 -0.1931 0.054 Uiso 1 1 calc R . . . .
C160 C 0.6504(5) 0.83459(16) -0.0737(4) 0.0554(19) Uani 1 1 d . . . . .
H160 H 0.6929 0.8474 -0.0352 0.067 Uiso 1 1 calc R . . . .
C161 C 0.7835(5) 0.88220(19) -0.1565(4) 0.073(2) Uani 1 1 d . . . . .
H16A H 0.7560 0.9028 -0.1435 0.109 Uiso 1 1 calc GR . . . .
H16B H 0.8350 0.8858 -0.1911 0.109 Uiso 1 1 calc GR . . . .
H16C H 0.8050 0.8715 -0.1042 0.109 Uiso 1 1 calc GR . . . .
C162 C 0.7126(4) 0.86104(17) -0.2047(4) 0.0555(19) Uani 1 1 d . . . . .
H162 H 0.7427 0.8402 -0.2162 0.067 Uiso 1 1 calc R . . . .
C163 C 0.6821(5) 0.87623(18) -0.2906(4) 0.066(2) Uani 1 1 d . . . . .
H16D H 0.6352 0.8628 -0.3195 0.098 Uiso 1 1 calc GR . . . .
H16E H 0.7345 0.8779 -0.3250 0.098 Uiso 1 1 calc GR . . . .
H16F H 0.6573 0.8977 -0.2818 0.098 Uiso 1 1 calc GR . . . .
C164 C 0.6929(6) 0.7819(2) -0.0044(5) 0.093(3) Uani 1 1 d . . . . .
H16G H 0.7281 0.7936 0.0400 0.139 Uiso 1 1 calc GR . . . .
H16H H 0.7205 0.7609 -0.0121 0.139 Uiso 1 1 calc GR . . . .
H16I H 0.6302 0.7792 0.0114 0.139 Uiso 1 1 calc GR . . . .
C165 C 0.6924(5) 0.80089(18) -0.0865(4) 0.070(2) Uani 1 1 d . . . . .
H165 H 0.7569 0.8039 -0.1007 0.084 Uiso 1 1 calc R . . . .
C166 C 0.6436(6) 0.78119(18) -0.1559(5) 0.080(2) Uani 1 1 d . . . . .
H16J H 0.5795 0.7787 -0.1444 0.120 Uiso 1 1 calc GR . . . .
H16K H 0.6720 0.7600 -0.1582 0.120 Uiso 1 1 calc GR . . . .
H16L H 0.6477 0.7921 -0.2099 0.120 Uiso 1 1 calc GR . . . .
C167 C -0.1327(4) 0.94639(13) 0.1784(3) 0.0349(15) Uani 1 1 d . . . . .
H167 H -0.1279 0.9663 0.1441 0.042 Uiso 1 1 calc R . . . .
C168 C -0.0786(4) 0.95127(13) 0.2631(3) 0.0340(14) Uani 1 1 d . . . . .
H168 H -0.0758 0.9302 0.2930 0.041 Uiso 1 1 calc R . . . .
C169 C -0.0659(4) 0.97791(15) 0.4063(3) 0.0496(17) Uani 1 1 d . . . . .
H16M H -0.0629 0.9566 0.4322 0.074 Uiso 1 1 calc GR . . . .
H16N H -0.0955 0.9929 0.4431 0.074 Uiso 1 1 calc GR . . . .
H16O H -0.0041 0.9854 0.3980 0.074 Uiso 1 1 calc GR . . . .
C170 C -0.1207(4) 0.97605(13) 0.3211(3) 0.0388(15) Uani 1 1 d . . . . .
H170 H -0.1831 0.9683 0.3318 0.047 Uiso 1 1 calc R . . . .
C171 C -0.1307(4) 1.00964(13) 0.2821(4) 0.0475(17) Uani 1 1 d . . . . .
H17A H -0.0706 1.0178 0.2698 0.071 Uiso 1 1 calc GR . . . .
H17B H -0.1581 1.0241 0.3216 0.071 Uiso 1 1 calc GR . . . .
H17C H -0.1698 1.0085 0.2299 0.071 Uiso 1 1 calc GR . . . .
C172 C -0.2345(4) 0.93874(14) 0.1859(4) 0.0428(16) Uani 1 1 d . . . . .
H172 H -0.2619 0.9576 0.2134 0.051 Uiso 1 1 calc R . . . .
C173 C -0.2514(4) 0.90947(15) 0.2396(4) 0.0553(18) Uani 1 1 d . . . . .
H17D H -0.2215 0.8907 0.2167 0.083 Uiso 1 1 calc GR . . . .
H17E H -0.3170 0.9055 0.2394 0.083 Uiso 1 1 calc GR . . . .
H17F H -0.2265 0.9133 0.2973 0.083 Uiso 1 1 calc GR . . . .
C174 C -0.2839(4) 0.93512(18) 0.0988(4) 0.068(2) Uani 1 1 d . . . . .
H17G H -0.2719 0.9540 0.0646 0.102 Uiso 1 1 calc GR . . . .
H17H H -0.3495 0.9332 0.1045 0.102 Uiso 1 1 calc GR . . . .
H17I H -0.2620 0.9158 0.0716 0.102 Uiso 1 1 calc GR . . . .

loop_
_atom_site_aniso_label
_atom_site_aniso_U_11
_atom_site_aniso_U_22
_atom_site_aniso_U_33
_atom_site_aniso_U_23
_atom_site_aniso_U_13
_atom_site_aniso_U_12
N1 0.059(4) 0.047(3) 0.034(3) 0.003(3) 0.004(3) -0.005(3)
N2 0.050(4) 0.044(3) 0.037(3) 0.001(3) -0.001(3) -0.001(3)
N3 0.046(3) 0.036(3) 0.041(3) -0.005(3) -0.001(3) 0.006(3)
N4 0.042(3) 0.038(3) 0.051(3) 0.007(3) 0.002(3) 0.009(3)
N5 0.044(4) 0.038(3) 0.037(3) 0.004(2) -0.001(3) 0.002(3)
N6 0.042(3) 0.037(3) 0.035(3) -0.003(2) 0.001(2) 0.003(3)
N7 0.040(3) 0.047(3) 0.038(3) -0.014(3) 0.001(3) 0.002(3)
N8 0.033(3) 0.041(3) 0.043(3) -0.005(3) 0.003(3) 0.001(3)
N9 0.033(3) 0.037(3) 0.051(3) 0.002(3) 0.001(3) 0.004(3)
N10 0.036(3) 0.036(3) 0.041(3) 0.000(2) 0.009(3) 0.001(3)
N11 0.041(3) 0.031(3) 0.041(3) -0.001(3) 0.004(3) 0.004(3)
N12 0.042(3) 0.032(3) 0.042(3) -0.003(3) 0.001(3) -0.001(3)
C1 0.035(4) 0.034(4) 0.042(4) -0.004(3) 0.005(3) 0.002(3)
C2 0.039(4) 0.029(3) 0.043(4) 0.002(3) 0.007(3) 0.008(3)
C3 0.032(4) 0.029(4) 0.042(4) -0.003(3) 0.006(3) 0.003(3)
C4 0.034(4) 0.032(4) 0.044(4) -0.003(3) 0.002(3) -0.002(3)
C5 0.043(4) 0.030(4) 0.043(4) -0.001(3) 0.005(3) 0.002(3)
C6 0.045(4) 0.031(4) 0.042(4) 0.005(3) -0.002(3) 0.007(3)
C7 0.040(4) 0.040(4) 0.047(4) 0.004(3) 0.003(3) 0.002(3)
C8 0.041(4) 0.040(4) 0.036(4) -0.003(3) 0.009(3) 0.004(4)
C9 0.048(4) 0.035(4) 0.044(4) 0.001(3) 0.010(4) -0.002(3)
C10 0.042(4) 0.037(4) 0.038(4) -0.001(3) 0.000(3) 0.009(3)
C11 0.039(4) 0.043(4) 0.040(4) 0.000(3) -0.001(3) 0.004(3)
C12 0.043(4) 0.038(4) 0.035(4) 0.002(3) 0.000(3) 0.008(4)
C13 0.050(5) 0.032(4) 0.037(4) 0.000(3) -0.005(3) 0.003(3)
C14 0.040(4) 0.037(4) 0.038(4) 0.002(3) -0.003(3) 0.003(3)
C15 0.042(4) 0.034(4) 0.041(4) 0.005(3) 0.000(3) 0.011(3)
C16 0.052(5) 0.044(4) 0.035(4) -0.002(3) 0.005(3) 0.010(4)
C17 0.037(4) 0.049(5) 0.042(4) 0.004(3) -0.002(3) 0.003(4)
C18 0.049(5) 0.035(4) 0.040(4) 0.001(3) -0.004(3) -0.001(4)
C19 0.053(4) 0.047(4) 0.029(4) -0.001(3) 0.008(3) 0.002(4)
C20 0.043(4) 0.049(4) 0.038(4) -0.002(3) 0.015(3) 0.003(4)
C21 0.046(4) 0.038(4) 0.035(4) -0.001(3) 0.004(3) -0.002(3)
C22 0.046(4) 0.041(4) 0.030(4) 0.000(3) 0.002(3) 0.000(3)
C23 0.031(4) 0.042(4) 0.040(4) -0.002(3) 0.001(3) 0.004(3)
C24 0.046(4) 0.047(4) 0.041(4) 0.002(3) 0.000(4) 0.012(3)
C25 0.049(4) 0.047(4) 0.037(4) 0.001(3) 0.003(3) 0.003(3)
C26 0.043(4) 0.037(4) 0.043(4) -0.003(3) 0.013(3) 0.006(3)
C27 0.032(4) 0.037(4) 0.037(4) 0.003(3) 0.007(3) 0.002(3)
C28 0.024(3) 0.042(4) 0.037(4) -0.012(3) -0.001(3) 0.002(3)
C29 0.035(4) 0.046(4) 0.034(4) -0.007(3) 0.009(3) 0.000(3)
C30 0.037(4) 0.039(4) 0.033(4) -0.004(3) 0.007(3) 0.000(3)
C31 0.039(4) 0.041(4) 0.035(4) -0.011(3) 0.001(3) 0.004(3)
C32 0.040(4) 0.032(4) 0.035(4) -0.005(3) 0.000(3) 0.004(3)
C33 0.033(4) 0.035(4) 0.044(4) -0.002(3) -0.002(3) -0.001(3)
C34 0.030(4) 0.044(4) 0.046(4) -0.014(3) 0.000(3) -0.001(3)
C35 0.044(4) 0.039(4) 0.033(4) -0.002(3) 0.003(3) -0.004(3)
C36 0.040(4) 0.037(4) 0.037(4) -0.007(3) -0.001(3) 0.008(3)
C37 0.028(4) 0.047(4) 0.046(4) 0.001(3) 0.006(3) 0.000(3)
C38 0.038(4) 0.053(4) 0.057(5) -0.005(3) 0.001(4) 0.004(3)
C39 0.040(4) 0.058(5) 0.082(5) -0.008(4) 0.012(4) 0.000(4)
C40 0.059(5) 0.078(5) 0.063(5) -0.006(4) 0.021(4) 0.007(4)
C41 0.033(4) 0.029(4) 0.044(4) 0.003(3) 0.002(3) -0.001(3)
C42 0.043(4) 0.045(4) 0.051(4) 0.007(3) 0.012(3) 0.001(3)
C43 0.052(4) 0.037(4) 0.062(4) 0.008(3) 0.001(4) -0.003(3)
C44 0.046(4) 0.039(4) 0.079(5) 0.001(4) -0.007(4) -0.009(3)
C45 0.046(4) 0.039(4) 0.041(4) 0.000(3) 0.004(3) -0.002(3)
C46 0.041(4) 0.041(4) 0.039(4) -0.003(3) 0.002(3) -0.002(3)
C47 0.058(5) 0.059(5) 0.050(4) 0.010(4) 0.000(4) -0.010(4)
C48 0.074(5) 0.096(6) 0.043(4) 0.006(4) 0.014(4) -0.027(5)
C49 0.083(6) 0.069(5) 0.085(6) 0.034(5) -0.012(5) -0.014(5)
C50 0.045(4) 0.078(5) 0.073(5) -0.001(4) -0.001(4) -0.013(4)
C51 0.050(5) 0.052(4) 0.048(4) 0.002(4) 0.010(3) 0.002(4)
C52 0.050(5) 0.087(6) 0.085(6) 0.002(5) 0.007(4) 0.015(4)
C53 0.046(4) 0.032(4) 0.038(4) -0.003(3) 0.010(3) 0.002(3)
C54 0.043(4) 0.035(4) 0.036(4) -0.001(3) 0.011(3) 0.001(3)
C55 0.054(5) 0.069(5) 0.081(5) 0.012(4) -0.007(4) -0.003(4)
C56 0.041(4) 0.043(4) 0.070(5) -0.001(3) 0.004(4) -0.001(3)
C57 0.050(4) 0.048(4) 0.086(5) -0.005(4) 0.014(4) 0.007(4)
C58 0.076(5) 0.050(4) 0.041(4) -0.002(3) 0.008(4) -0.008(4)
C59 0.042(4) 0.040(4) 0.045(4) -0.001(3) 0.008(3) 0.001(3)
C60 0.049(4) 0.041(4) 0.050(4) 0.001(3) -0.001(3) -0.008(3)
C61 0.060(4) 0.050(4) 0.031(4) 0.003(3) 0.004(3) -0.004(4)
C62 0.051(4) 0.042(4) 0.032(4) -0.007(3) -0.001(3) -0.003(3)
C63 0.163(9) 0.046(5) 0.053(5) -0.009(4) 0.012(5) -0.008(5)
C64 0.098(6) 0.056(5) 0.041(4) 0.001(4) -0.006(4) -0.022(5)
C65 0.139(8) 0.087(6) 0.070(5) 0.018(5) -0.010(5) -0.066(6)
C66 0.064(5) 0.049(4) 0.046(4) -0.003(3) 0.001(4) -0.005(4)
C67 0.057(5) 0.042(4) 0.034(4) -0.002(3) 0.001(3) -0.005(3)
C68 0.056(5) 0.070(5) 0.046(4) 0.002(4) -0.004(4) 0.000(4)
C69 0.034(4) 0.043(4) 0.039(4) -0.005(3) 0.001(3) 0.001(3)
C70 0.047(4) 0.038(4) 0.043(4) -0.010(3) 0.001(3) -0.001(3)
C71 0.061(5) 0.047(4) 0.070(5) -0.022(4) 0.015(4) -0.002(4)
C72 0.047(4) 0.047(4) 0.045(4) -0.013(3) 0.007(3) -0.008(3)
C73 0.061(5) 0.065(5) 0.063(5) -0.028(4) 0.018(4) -0.008(4)
C74 0.096(6) 0.066(5) 0.060(5) -0.009(4) -0.032(4) 0.016(5)
C75 0.057(5) 0.057(5) 0.042(4) -0.018(4) -0.007(4) 0.006(4)
C76 0.052(5) 0.125(7) 0.067(5) -0.036(5) -0.006(4) 0.012(5)
C77 0.047(4) 0.029(4) 0.047(4) 0.000(3) 0.005(3) 0.005(3)
C78 0.036(4) 0.037(4) 0.054(4) -0.004(3) 0.003(3) 0.003(3)
C79 0.070(6) 0.059(5) 0.097(6) 0.022(4) 0.039(5) 0.019(4)
C80 0.060(5) 0.043(4) 0.058(5) 0.011(3) 0.021(4) 0.015(4)
C81 0.121(7) 0.053(5) 0.054(5) 0.008(4) 0.020(5) 0.024(5)
C82 0.059(5) 0.041(4) 0.045(4) 0.003(3) 0.001(3) 0.002(4)
C83 0.052(4) 0.040(4) 0.045(4) 0.001(3) 0.001(3) 0.011(4)
C84 0.059(5) 0.054(4) 0.057(5) 0.000(4) -0.006(4) 0.009(4)
N13 0.061(4) 0.037(3) 0.038(3) -0.002(3) 0.010(3) -0.001(3)
N14 0.057(4) 0.039(3) 0.039(3) 0.000(3) 0.004(3) 0.008(3)
N15 0.042(3) 0.050(4) 0.034(3) 0.006(3) 0.002(2) 0.004(3)
N16 0.042(3) 0.049(3) 0.027(3) 0.004(3) -0.002(3) 0.004(3)
N17 0.037(3) 0.042(3) 0.033(3) -0.004(3) 0.002(2) -0.007(3)
N18 0.042(4) 0.043(3) 0.036(3) 0.004(2) 0.007(3) -0.010(3)
N19 0.037(3) 0.051(3) 0.038(3) 0.000(3) 0.004(3) 0.004(3)
N20 0.055(4) 0.054(4) 0.040(3) -0.002(3) 0.008(3) 0.015(3)
N21 0.041(3) 0.032(3) 0.029(3) 0.002(2) 0.000(2) -0.002(3)
N22 0.048(3) 0.040(3) 0.033(3) -0.001(2) 0.004(3) 0.004(3)
N23 0.037(3) 0.038(3) 0.029(3) -0.002(2) 0.002(2) 0.000(3)
N24 0.036(3) 0.037(3) 0.035(3) -0.002(2) 0.000(3) 0.002(2)
C85 0.034(4) 0.032(3) 0.028(3) 0.001(3) 0.000(3) 0.001(3)
C86 0.046(4) 0.028(3) 0.029(3) -0.003(3) -0.004(3) 0.000(3)
C87 0.032(4) 0.035(4) 0.029(3) -0.001(3) 0.000(3) -0.002(3)
C88 0.032(4) 0.038(4) 0.036(3) -0.003(3) 0.003(3) -0.004(3)
C89 0.038(4) 0.034(4) 0.028(3) -0.004(3) 0.001(3) -0.003(3)
C90 0.041(4) 0.031(3) 0.027(3) -0.001(3) 0.006(3) -0.013(3)
C91 0.042(4) 0.031(4) 0.028(3) 0.002(3) 0.004(3) -0.003(3)
C92 0.044(4) 0.035(4) 0.035(4) 0.001(3) 0.001(3) 0.000(3)
C93 0.031(4) 0.041(4) 0.038(4) -0.001(3) -0.003(3) -0.005(3)
C94 0.041(4) 0.040(4) 0.036(4) 0.004(3) -0.004(3) 0.001(3)
C95 0.040(4) 0.047(4) 0.033(4) -0.008(3) -0.002(3) 0.003(3)
C96 0.042(4) 0.039(4) 0.026(4) 0.000(3) 0.003(3) -0.001(3)
C97 0.037(4) 0.047(4) 0.027(3) 0.003(3) -0.002(3) -0.002(3)
C98 0.041(4) 0.044(4) 0.027(4) 0.000(3) -0.006(3) 0.007(3)
C99 0.050(4) 0.038(4) 0.038(4) -0.001(3) -0.009(3) -0.001(3)
C100 0.039(4) 0.055(5) 0.031(4) -0.001(3) 0.002(3) -0.001(4)
C101 0.046(4) 0.044(4) 0.038(4) 0.001(3) 0.007(3) 0.006(3)
C102 0.040(4) 0.042(4) 0.031(4) 0.000(3) 0.000(3) -0.002(3)
C103 0.047(4) 0.037(4) 0.031(4) 0.004(3) 0.001(3) -0.004(3)
C104 0.046(4) 0.047(4) 0.027(3) -0.001(3) 0.005(3) -0.002(4)
C105 0.042(4) 0.044(4) 0.033(4) 0.001(3) 0.001(3) -0.001(4)
C106 0.038(4) 0.046(4) 0.038(4) 0.001(3) -0.003(3) 0.005(3)
C107 0.040(4) 0.036(4) 0.038(4) 0.000(3) 0.002(3) -0.006(3)
C108 0.041(4) 0.046(4) 0.040(4) 0.006(3) 0.000(3) 0.002(3)
C109 0.043(4) 0.040(4) 0.036(4) 0.000(3) 0.003(3) 0.001(3)
C110 0.041(4) 0.048(4) 0.036(4) 0.003(3) 0.005(3) 0.004(3)
C111 0.042(4) 0.043(4) 0.044(4) -0.001(3) 0.003(3) 0.000(4)
C112 0.054(5) 0.035(4) 0.037(4) 0.009(3) 0.003(4) 0.009(3)
C113 0.056(5) 0.043(4) 0.029(4) -0.002(3) 0.005(4) 0.006(4)
C114 0.049(4) 0.045(4) 0.029(4) 0.003(3) 0.005(3) 0.005(4)
C115 0.047(4) 0.040(4) 0.036(4) 0.006(3) 0.012(3) 0.006(3)
C116 0.042(4) 0.042(4) 0.037(4) -0.003(3) 0.003(3) 0.005(3)
C117 0.053(5) 0.037(4) 0.033(4) -0.003(3) -0.008(3) 0.011(3)
C118 0.049(5) 0.045(4) 0.044(4) 0.002(3) 0.005(4) 0.009(3)
C119 0.063(5) 0.044(4) 0.025(4) 0.000(3) -0.002(4) 0.003(4)
C120 0.042(4) 0.046(4) 0.028(4) 0.000(3) 0.001(3) 0.008(3)
C121 0.057(5) 0.039(4) 0.044(4) -0.001(3) 0.008(3) 0.006(4)
C122 0.064(5) 0.043(4) 0.029(4) -0.007(3) 0.007(3) -0.003(4)
C123 0.082(6) 0.064(5) 0.057(5) -0.012(4) -0.013(4) -0.003(4)
C124 0.061(5) 0.044(4) 0.062(5) 0.000(4) -0.009(4) -0.006(4)
C125 0.057(5) 0.059(5) 0.103(6) -0.007(4) -0.009(4) 0.006(4)
C126 0.072(5) 0.059(5) 0.051(4) 0.010(3) 0.022(4) 0.016(4)
C127 0.062(5) 0.033(4) 0.041(4) -0.004(3) 0.005(3) 0.006(3)
C128 0.063(5) 0.044(4) 0.048(4) 0.005(3) 0.008(3) 0.006(4)
C135 0.042(4) 0.050(4) 0.028(4) 0.003(3) -0.001(3) 0.008(3)
C136 0.045(4) 0.044(4) 0.029(4) 0.003(3) -0.001(3) 0.006(3)
C137 0.058(5) 0.090(6) 0.060(5) 0.006(4) -0.010(4) -0.014(5)
C138 0.048(4) 0.068(5) 0.034(4) 0.002(3) -0.001(3) -0.003(4)
C139 0.047(4) 0.094(6) 0.062(5) 0.000(4) -0.008(4) 0.021(4)
C140 0.076(5) 0.076(5) 0.038(4) 0.010(4) 0.015(4) 0.011(4)
C141 0.053(4) 0.052(4) 0.036(4) 0.013(3) 0.002(3) 0.012(4)
C142 0.071(5) 0.062(5) 0.064(5) 0.020(4) -0.001(4) -0.007(4)
C143 0.040(4) 0.041(4) 0.039(4) 0.007(3) 0.002(3) -0.005(3)
C144 0.047(4) 0.038(4) 0.041(4) 0.004(3) 0.000(3) -0.011(3)
C145 0.070(5) 0.062(5) 0.070(5) -0.003(4) 0.031(4) -0.020(4)
C146 0.048(4) 0.048(4) 0.041(4) 0.006(3) 0.005(3) -0.007(4)
C147 0.082(5) 0.058(5) 0.044(4) 0.010(4) 0.003(4) -0.015(4)
C148 0.078(6) 0.080(5) 0.055(5) 0.002(4) -0.018(4) -0.032(5)
C149 0.072(5) 0.053(4) 0.041(4) -0.009(3) 0.012(4) -0.017(4)
C150 0.120(7) 0.079(6) 0.062(5) -0.026(4) 0.034(5) -0.033(5)
C151 0.038(4) 0.041(4) 0.031(4) 0.002(3) 0.002(3) 0.002(3)
C152 0.036(4) 0.042(4) 0.033(4) 0.002(3) 0.003(3) -0.008(3)
C153 0.052(5) 0.076(5) 0.071(5) 0.015(4) 0.002(4) 0.019(4)
C154 0.065(5) 0.047(4) 0.035(4) 0.002(3) 0.000(3) 0.012(4)
C155 0.091(6) 0.044(4) 0.049(4) -0.002(3) 0.004(4) 0.008(4)
C156 0.063(5) 0.056(5) 0.038(4) -0.002(3) 0.005(3) -0.009(4)
C157 0.041(4) 0.041(4) 0.029(4) -0.001(3) -0.004(3) -0.005(3)
C158 0.064(5) 0.051(4) 0.036(4) -0.003(3) 0.006(3) -0.013(4)
C159 0.028(4) 0.065(5) 0.042(4) -0.002(3) 0.002(3) 0.007(3)
C160 0.056(5) 0.068(5) 0.041(4) 0.001(4) -0.003(4) 0.022(4)
C161 0.048(5) 0.111(7) 0.059(5) 0.001(4) 0.001(4) -0.009(5)
C162 0.038(4) 0.077(5) 0.051(4) -0.008(4) 0.004(4) 0.008(4)
C163 0.049(5) 0.096(6) 0.052(5) 0.009(4) 0.006(4) -0.003(4)
C164 0.100(7) 0.097(6) 0.081(6) 0.017(5) 0.002(5) 0.041(5)
C165 0.069(5) 0.084(6) 0.058(5) 0.014(4) 0.007(4) 0.036(5)
C166 0.104(7) 0.066(5) 0.071(5) -0.011(4) 0.007(5) 0.027(5)
C167 0.039(4) 0.028(3) 0.036(3) 0.002(3) -0.004(3) 0.003(3)
C168 0.037(4) 0.032(3) 0.032(3) 0.009(3) 0.003(3) 0.003(3)
C169 0.061(5) 0.055(4) 0.034(4) 0.000(3) 0.011(3) 0.001(4)
C170 0.038(4) 0.040(4) 0.039(4) 0.004(3) 0.008(3) 0.006(3)
C171 0.056(5) 0.040(4) 0.046(4) 0.001(3) 0.005(3) 0.007(3)
C172 0.035(4) 0.045(4) 0.048(4) 0.000(3) -0.001(3) 0.002(3)
C173 0.036(4) 0.056(5) 0.074(5) -0.004(4) 0.005(4) -0.003(3)
C174 0.043(4) 0.091(6) 0.067(5) -0.006(4) -0.008(4) 0.011(4)

loop_
_atom_type_symbol
_atom_type_description
_atom_type_scat_dispersion_real
_atom_type_scat_dispersion_imag
_atom_type_scat_source
C C 0.0033 0.0016 'International Tables Vol C Tables 4.2.6.8 and 6.1.1.4'
H H 0.0000 0.0000 'International Tables Vol C Tables 4.2.6.8 and 6.1.1.4'
N N 0.0061 0.0033 'International Tables Vol C Tables 4.2.6.8 and 6.1.1.4'

loop_
_citation_id
_citation_doi
_citation_year
1 10.26434/chemrxiv-2023-cn4q1 2023

loop_
_geom_angle_atom_site_label_1
_geom_angle_atom_site_label_2
_geom_angle_atom_site_label_3
_geom_angle
_geom_angle_site_symmetry_1
_geom_angle_site_symmetry_3
_geom_angle_publ_flag
C25 N1 C61 116.3(5) . . ?
C16 N2 C62 117.7(5) . . ?
C17 N3 C78 117.3(5) . . ?
C9 N4 C77 119.4(5) . . ?
C18 N5 C45 118.2(5) . . ?
C36 N6 C46 118.8(5) . . ?
C34 N7 C70 116.4(5) . . ?
C8 N8 C69 116.5(5) . . ?
C7 N9 C37 118.3(5) . . ?
C27 N10 C41 120.9(5) . . ?
C26 N11 C54 118.3(5) . . ?
C35 N12 C53 118.8(5) . . ?
C2 C1 C7 120.6(5) . . ?
C6 C1 C2 119.5(6) . . ?
C6 C1 C7 119.9(6) . . ?
C3 C2 C1 120.9(5) . . ?
C2 C3 C4 118.9(5) . . ?
C2 C3 C8 119.7(5) . . ?
C4 C3 C8 121.3(5) . . ?
C5 C4 C3 121.1(5) . . ?
C4 C5 C6 118.9(5) . . ?
C4 C5 C9 121.6(6) . . ?
C6 C5 C9 119.2(6) . . ?
C1 C6 C5 120.7(5) . . ?
N9 C7 C1 123.1(6) . . ?
N8 C8 C3 124.0(6) . . ?
N4 C9 C5 121.2(6) . . ?
C11 C10 C15 119.3(5) . . ?
C11 C10 C16 120.3(6) . . ?
C15 C10 C16 120.3(5) . . ?
C10 C11 C12 121.0(6) . . ?
C11 C12 C13 119.2(5) . . ?
C11 C12 C17 120.0(6) . . ?
C13 C12 C17 120.8(6) . . ?
C14 C13 C12 121.1(5) . . ?
C13 C14 C15 118.2(5) . . ?
C13 C14 C18 120.4(6) . . ?
C15 C14 C18 121.4(6) . . ?
C10 C15 C14 121.1(5) . . ?
N2 C16 C10 122.7(6) . . ?
N3 C17 C12 123.3(6) . . ?
N5 C18 C14 124.1(6) . . ?
C20 C19 C25 121.8(5) . . ?
C24 C19 C20 118.7(5) . . ?
C24 C19 C25 118.9(6) . . ?
C21 C20 C19 121.2(5) . . ?
C20 C21 C22 118.8(6) . . ?
C20 C21 C26 119.5(6) . . ?
C22 C21 C26 121.5(5) . . ?
C23 C22 C21 121.8(5) . . ?
C22 C23 C24 117.5(5) . . ?
C22 C23 C27 122.1(5) . . ?
C24 C23 C27 120.2(5) . . ?
C19 C24 C23 122.0(6) . . ?
N1 C25 C19 122.9(6) . . ?
N11 C26 C21 123.4(6) . . ?
N10 C27 C23 120.0(5) . . ?
C29 C28 C33 119.0(5) . . ?
C29 C28 C34 122.4(5) . . ?
C33 C28 C34 118.6(5) . . ?
C30 C29 C28 121.0(5) . . ?
C29 C30 C31 119.0(5) . . ?
C29 C30 C35 121.1(5) . . ?
C31 C30 C35 119.8(5) . . ?
C32 C31 C30 121.3(5) . . ?
C31 C32 C33 118.5(5) . . ?
C31 C32 C36 120.8(5) . . ?
C33 C32 C36 120.6(5) . . ?
C28 C33 C32 121.1(5) . . ?
N7 C34 C28 124.7(6) . . ?
N12 C35 C30 124.0(5) . . ?
N6 C36 C32 123.2(5) . . ?
N9 C37 C38 110.2(5) . . ?
N9 C37 C41 106.6(4) . . ?
C38 C37 C41 116.1(5) . . ?
C37 C38 C39 109.5(5) . . ?
C37 C38 C40 112.0(5) . . ?
C40 C38 C39 111.9(5) . . ?
N10 C41 C37 106.6(4) . . ?
N10 C41 C42 109.2(4) . . ?
C37 C41 C42 114.4(5) . . ?
C43 C42 C41 109.8(5) . . ?
C44 C42 C41 112.8(5) . . ?
C44 C42 C43 110.1(5) . . ?
N5 C45 C46 108.5(5) . . ?
N5 C45 C47 108.6(5) . . ?
C47 C45 C46 114.5(5) . . ?
N6 C46 C45 107.5(5) . . ?
N6 C46 C51 109.1(5) . . ?
C51 C46 C45 115.0(5) . . ?
C45 C47 C48 111.8(5) . . ?
C49 C47 C45 111.5(6) . . ?
C49 C47 C48 110.3(6) . . ?
C50 C51 C46 113.6(5) . . ?
C50 C51 C52 111.0(5) . . ?
C52 C51 C46 110.2(5) . . ?
N12 C53 C54 106.6(4) . . ?
N12 C53 C56 111.1(5) . . ?
C56 C53 C54 114.1(5) . . ?
N11 C54 C53 107.7(4) . . ?
N11 C54 C59 108.0(5) . . ?
C53 C54 C59 114.5(5) . . ?
C55 C56 C53 109.4(5) . . ?
C55 C56 C57 112.0(5) . . ?
C57 C56 C53 113.0(5) . . ?
C58 C59 C54 110.1(5) . . ?
C60 C59 C54 112.2(5) . . ?
C60 C59 C58 110.5(5) . . ?
N1 C61 C62 108.6(5) . . ?
N1 C61 C64 108.5(5) . . ?
C64 C61 C62 114.4(5) . . ?
N2 C62 C61 107.6(5) . . ?
N2 C62 C67 108.7(5) . . ?
C61 C62 C67 112.7(5) . . ?
C61 C64 C65 109.2(6) . . ?
C63 C64 C61 113.8(6) . . ?
C63 C64 C65 108.9(7) . . ?
C66 C67 C62 109.7(5) . . ?
C68 C67 C62 113.6(5) . . ?
C68 C67 C66 111.2(5) . . ?
N8 C69 C70 108.4(4) . . ?
N8 C69 C72 107.5(5) . . ?
C70 C69 C72 113.3(5) . . ?
N7 C70 C69 108.1(5) . . ?
N7 C70 C75 109.1(5) . . ?
C69 C70 C75 113.7(5) . . ?
C71 C72 C69 113.7(5) . . ?
C71 C72 C73 111.2(5) . . ?
C73 C72 C69 110.2(5) . . ?
C74 C75 C70 112.2(5) . . ?
C74 C75 C76 111.8(6) . . ?
C76 C75 C70 111.4(5) . . ?
N4 C77 C78 106.4(5) . . ?
N4 C77 C80 108.3(5) . . ?
C80 C77 C78 116.0(5) . . ?
N3 C78 C77 106.6(5) . . ?
N3 C78 C83 110.2(5) . . ?
C77 C78 C83 114.7(5) . . ?
C77 C80 C79 113.3(5) . . ?
C77 C80 C81 110.2(5) . . ?
C81 C80 C79 111.1(6) . . ?
C82 C83 C78 113.9(5) . . ?
C82 C83 C84 110.2(5) . . ?
C84 C83 C78 110.4(5) . . ?
C119 N13 C122 116.9(5) . . ?
C101 N14 C121 119.0(5) . . ?
C100 N15 C135 118.4(5) . . ?
C110 N16 C136 118.5(5) . . ?
C111 N17 C143 116.6(5) . . ?
C92 N18 C144 118.6(5) . . ?
C109 N19 C159 118.1(5) . . ?
C118 N20 C160 120.5(6) . . ?
C93 N21 C152 117.4(5) . . ?
C120 N22 C151 117.2(5) . . ?
C91 N23 C168 117.0(5) . . ?
C102 N24 C167 117.3(5) . . ?
C86 C85 C91 123.7(5) . . ?
C90 C85 C86 117.7(5) . . ?
C90 C85 C91 118.5(5) . . ?
C87 C86 C85 120.8(5) . . ?
C86 C87 C92 120.8(5) . . ?
C88 C87 C86 119.8(5) . . ?
C88 C87 C92 119.4(5) . . ?
C87 C88 C89 121.5(5) . . ?
C88 C89 C90 117.7(5) . . ?
C88 C89 C93 121.2(5) . . ?
C90 C89 C93 121.1(5) . . ?
C85 C90 C89 122.6(5) . . ?
N23 C91 C85 125.5(5) . . ?
N18 C92 C87 121.9(6) . . ?
N21 C93 C89 123.4(5) . . ?
C95 C94 C99 119.9(5) . . ?
C95 C94 C100 119.3(6) . . ?
C99 C94 C100 120.8(6) . . ?
C94 C95 C96 120.3(5) . . ?
C95 C96 C101 120.2(5) . . ?
C97 C96 C95 118.9(5) . . ?
C97 C96 C101 120.9(5) . . ?
C96 C97 C98 121.3(5) . . ?
C97 C98 C102 122.3(5) . . ?
C99 C98 C97 118.8(5) . . ?
C99 C98 C102 118.9(5) . . ?
C98 C99 C94 120.9(6) . . ?
N15 C100 C94 121.4(6) . . ?
N14 C101 C96 123.4(6) . . ?
N24 C102 C98 123.8(5) . . ?
C104 C103 C109 120.9(6) . . ?
C108 C103 C104 118.2(6) . . ?
C108 C103 C109 120.8(6) . . ?
C103 C104 C105 120.8(6) . . ?
C104 C105 C110 120.5(6) . . ?
C106 C105 C104 119.1(6) . . ?
C106 C105 C110 120.2(6) . . ?
C105 C106 C107 121.6(6) . . ?
C106 C107 C111 122.9(6) . . ?
C108 C107 C106 118.2(5) . . ?
C108 C107 C111 118.8(6) . . ?
C107 C108 C103 122.1(6) . . ?
N19 C109 C103 121.3(6) . . ?
N16 C110 C105 123.0(6) . . ?
N17 C111 C107 123.1(6) . . ?
C113 C112 C117 118.2(6) . . ?
C113 C112 C118 119.0(6) . . ?
C117 C112 C118 122.5(6) . . ?
C114 C113 C112 122.9(6) . . ?
C113 C114 C115 117.7(6) . . ?
C113 C114 C119 119.0(5) . . ?
C115 C114 C119 122.7(6) . . ?
C116 C115 C114 121.5(6) . . ?
C115 C116 C117 118.7(5) . . ?
C115 C116 C120 118.9(6) . . ?
C117 C116 C120 122.2(6) . . ?
C112 C117 C116 121.0(6) . . ?
N20 C118 C112 119.3(6) . . ?
N13 C119 C114 124.5(6) . . ?
N22 C120 C116 123.6(6) . . ?
N14 C121 C122 105.9(5) . . ?
N14 C121 C124 110.3(5) . . ?
C122 C121 C124 113.7(5) . . ?
N13 C122 C121 109.1(5) . . ?
N13 C122 C127 106.9(5) . . ?
C121 C122 C127 116.2(5) . . ?
C123 C124 C121 113.0(6) . . ?
C125 C124 C121 109.1(5) . . ?
C125 C124 C123 112.3(6) . . ?
C126 C127 C122 110.1(5) . . ?
C126 C127 C128 110.2(5) . . ?
C128 C127 C122 112.3(5) . . ?
N15 C135 C136 107.0(4) . . ?
N15 C135 C138 109.0(5) . . ?
C136 C135 C138 114.4(5) . . ?
N16 C136 C135 107.2(4) . . ?
N16 C136 C141 109.2(5) . . ?
C135 C136 C141 114.5(5) . . ?
C137 C138 C135 109.8(5) . . ?
C139 C138 C135 113.1(5) . . ?
C139 C138 C137 111.9(6) . . ?
C140 C141 C136 113.8(5) . . ?
C140 C141 C142 110.6(5) . . ?
C142 C141 C136 110.5(5) . . ?
N17 C143 C144 108.3(5) . . ?
N17 C143 C146 109.7(5) . . ?
C146 C143 C144 114.6(5) . . ?
N18 C144 C143 107.4(5) . . ?
N18 C144 C149 108.4(5) . . ?
C143 C144 C149 112.0(5) . . ?
C143 C146 C147 113.0(5) . . ?
C145 C146 C143 110.5(5) . . ?
C145 C146 C147 109.8(5) . . ?
C148 C149 C144 113.9(5) . . ?
C150 C149 C144 110.7(6) . . ?
C150 C149 C148 111.6(6) . . ?
N22 C151 C152 108.1(4) . . ?
N22 C151 C154 108.9(5) . . ?
C154 C151 C152 113.9(5) . . ?
N21 C152 C151 107.9(4) . . ?
N21 C152 C157 109.1(5) . . ?
C157 C152 C151 113.8(5) . . ?
C153 C154 C151 114.1(5) . . ?
C153 C154 C155 112.2(6) . . ?
C155 C154 C151 109.8(5) . . ?
C156 C157 C152 110.0(5) . . ?
C156 C157 C158 110.8(5) . . ?
C158 C157 C152 113.6(5) . . ?
N19 C159 C160 107.5(5) . . ?
N19 C159 C162 109.6(5) . . ?
C162 C159 C160 114.9(5) . . ?
N20 C160 C159 107.3(5) . . ?
N20 C160 C165 108.4(6) . . ?
C159 C160 C165 114.1(5) . . ?
C159 C162 C161 113.8(5) . . ?
C159 C162 C163 110.1(5) . . ?
C161 C162 C163 110.7(6) . . ?
C164 C165 C160 109.4(6) . . ?
C166 C165 C160 114.3(6) . . ?
C166 C165 C164 108.6(7) . . ?
N24 C167 C168 108.7(4) . . ?
N24 C167 C172 108.0(4) . . ?
C168 C167 C172 114.0(5) . . ?
N23 C168 C167 108.7(4) . . ?
N23 C168 C170 110.2(4) . . ?
C167 C168 C170 114.3(4) . . ?
C169 C170 C168 110.9(5) . . ?
C169 C170 C171 110.1(5) . . ?
C171 C170 C168 113.4(4) . . ?
C173 C172 C167 114.0(5) . . ?
C173 C172 C174 110.3(5) . . ?
C174 C172 C167 110.7(5) . . ?

loop_
_geom_bond_atom_site_label_1
_geom_bond_atom_site_label_2
_geom_bond_distance
_geom_bond_site_symmetry_2
_geom_bond_publ_flag
N1 C25 1.265(7) . ?
N1 C61 1.462(7) . ?
N2 C16 1.274(7) . ?
N2 C62 1.463(7) . ?
N3 C17 1.261(7) . ?
N3 C78 1.460(7) . ?
N4 C9 1.271(7) . ?
N4 C77 1.464(7) . ?
N5 C18 1.262(7) . ?
N5 C45 1.456(7) . ?
N6 C36 1.260(7) . ?
N6 C46 1.472(7) . ?
N7 C34 1.269(7) . ?
N7 C70 1.480(7) . ?
N8 C8 1.267(7) . ?
N8 C69 1.470(7) . ?
N9 C7 1.270(7) . ?
N9 C37 1.478(7) . ?
N10 C27 1.256(7) . ?
N10 C41 1.462(7) . ?
N11 C26 1.259(7) . ?
N11 C54 1.464(7) . ?
N12 C35 1.261(7) . ?
N12 C53 1.472(7) . ?
C1 C2 1.395(8) . ?
C1 C6 1.377(7) . ?
C1 C7 1.467(8) . ?
C2 C3 1.385(7) . ?
C3 C4 1.401(7) . ?
C3 C8 1.480(8) . ?
C4 C5 1.381(8) . ?
C5 C6 1.406(8) . ?
C5 C9 1.474(8) . ?
C10 C11 1.384(8) . ?
C10 C15 1.388(8) . ?
C10 C16 1.492(8) . ?
C11 C12 1.383(8) . ?
C12 C13 1.397(8) . ?
C12 C17 1.480(8) . ?
C13 C14 1.392(8) . ?
C14 C15 1.403(8) . ?
C14 C18 1.468(8) . ?
C19 C20 1.395(8) . ?
C19 C24 1.380(8) . ?
C19 C25 1.469(8) . ?
C20 C21 1.382(8) . ?
C21 C22 1.395(8) . ?
C21 C26 1.470(8) . ?
C22 C23 1.391(8) . ?
C23 C24 1.402(8) . ?
C23 C27 1.458(8) . ?
C28 C29 1.391(7) . ?
C28 C33 1.393(8) . ?
C28 C34 1.486(8) . ?
C29 C30 1.382(7) . ?
C30 C31 1.406(8) . ?
C30 C35 1.482(8) . ?
C31 C32 1.379(7) . ?
C32 C33 1.404(7) . ?
C32 C36 1.470(8) . ?
C37 C38 1.514(8) . ?
C37 C41 1.533(7) . ?
C38 C39 1.539(8) . ?
C38 C40 1.521(9) . ?
C41 C42 1.535(8) . ?
C42 C43 1.532(8) . ?
C42 C44 1.523(8) . ?
C45 C46 1.547(8) . ?
C45 C47 1.535(8) . ?
C46 C51 1.544(8) . ?
C47 C48 1.542(9) . ?
C47 C49 1.527(9) . ?
C50 C51 1.519(8) . ?
C51 C52 1.522(9) . ?
C53 C54 1.536(8) . ?
C53 C56 1.529(8) . ?
C54 C59 1.545(8) . ?
C55 C56 1.521(8) . ?
C56 C57 1.524(8) . ?
C58 C59 1.537(8) . ?
C59 C60 1.532(8) . ?
C61 C62 1.542(8) . ?
C61 C64 1.534(9) . ?
C62 C67 1.549(8) . ?
C63 C64 1.517(10) . ?
C64 C65 1.545(9) . ?
C66 C67 1.527(8) . ?
C67 C68 1.516(8) . ?
C69 C70 1.535(8) . ?
C69 C72 1.553(8) . ?
C70 C75 1.545(8) . ?
C71 C72 1.518(8) . ?
C72 C73 1.529(8) . ?
C74 C75 1.517(9) . ?
C75 C76 1.519(9) . ?
C77 C78 1.540(8) . ?
C77 C80 1.527(8) . ?
C78 C83 1.544(8) . ?
C79 C80 1.539(9) . ?
C80 C81 1.530(9) . ?
C82 C83 1.527(8) . ?
C83 C84 1.527(8) . ?
N13 C119 1.243(7) . ?
N13 C122 1.464(7) . ?
N14 C101 1.264(7) . ?
N14 C121 1.467(7) . ?
N15 C100 1.266(7) . ?
N15 C135 1.470(7) . ?
N16 C110 1.267(7) . ?
N16 C136 1.448(7) . ?
N17 C111 1.266(7) . ?
N17 C143 1.457(7) . ?
N18 C92 1.262(7) . ?
N18 C144 1.465(7) . ?
N19 C109 1.270(7) . ?
N19 C159 1.458(7) . ?
N20 C118 1.268(7) . ?
N20 C160 1.450(8) . ?
N21 C93 1.257(7) . ?
N21 C152 1.475(7) . ?
N22 C120 1.267(7) . ?
N22 C151 1.469(7) . ?
N23 C91 1.265(7) . ?
N23 C168 1.474(7) . ?
N24 C102 1.263(7) . ?
N24 C167 1.474(7) . ?
C85 C86 1.408(7) . ?
C85 C90 1.389(7) . ?
C85 C91 1.465(8) . ?
C86 C87 1.386(7) . ?
C87 C88 1.381(7) . ?
C87 C92 1.486(8) . ?
C88 C89 1.395(7) . ?
C89 C90 1.395(7) . ?
C89 C93 1.476(8) . ?
C94 C95 1.380(8) . ?
C94 C99 1.393(8) . ?
C94 C100 1.497(8) . ?
C95 C96 1.411(8) . ?
C96 C97 1.388(7) . ?
C96 C101 1.470(8) . ?
C97 C98 1.397(8) . ?
C98 C99 1.389(8) . ?
C98 C102 1.479(8) . ?
C103 C104 1.395(8) . ?
C103 C108 1.389(8) . ?
C103 C109 1.471(8) . ?
C104 C105 1.401(8) . ?
C105 C106 1.377(8) . ?
C105 C110 1.472(8) . ?
C106 C107 1.391(8) . ?
C107 C108 1.389(8) . ?
C107 C111 1.459(8) . ?
C112 C113 1.382(8) . ?
C112 C117 1.391(8) . ?
C112 C118 1.471(8) . ?
C113 C114 1.376(8) . ?
C114 C115 1.401(8) . ?
C114 C119 1.470(8) . ?
C115 C116 1.384(8) . ?
C116 C117 1.399(8) . ?
C116 C120 1.476(8) . ?
C121 C122 1.531(8) . ?
C121 C124 1.533(8) . ?
C122 C127 1.547(8) . ?
C123 C124 1.525(9) . ?
C124 C125 1.511(9) . ?
C126 C127 1.528(8) . ?
C127 C128 1.535(8) . ?
C135 C136 1.529(8) . ?
C135 C138 1.539(8) . ?
C136 C141 1.550(8) . ?
C137 C138 1.537(9) . ?
C138 C139 1.527(8) . ?
C140 C141 1.513(8) . ?
C141 C142 1.529(9) . ?
C143 C144 1.545(8) . ?
C143 C146 1.533(8) . ?
C144 C149 1.553(8) . ?
C145 C146 1.531(8) . ?
C146 C147 1.541(9) . ?
C148 C149 1.551(9) . ?
C149 C150 1.508(9) . ?
C151 C152 1.539(7) . ?
C151 C154 1.534(8) . ?
C152 C157 1.537(8) . ?
C153 C154 1.518(9) . ?
C154 C155 1.529(8) . ?
C156 C157 1.514(8) . ?
C157 C158 1.524(8) . ?
C159 C160 1.544(8) . ?
C159 C162 1.525(8) . ?
C160 C165 1.555(9) . ?
C161 C162 1.533(9) . ?
C162 C163 1.548(9) . ?
C164 C165 1.529(9) . ?
C165 C166 1.519(10) . ?
C167 C168 1.533(7) . ?
C167 C172 1.545(8) . ?
C168 C170 1.546(7) . ?
C169 C170 1.534(8) . ?
C170 C171 1.536(8) . ?
C172 C173 1.522(8) . ?
C172 C174 1.530(8) . ?
